data_1551829
loop_
_publ_author_name
'Jia-Cheng Chang'
'Shin-Han Tseng'
'Chien-Chen Lai'
'Yi-Hung Liu'
'Shie-Ming Peng'
'Sheng-Hsien Chiu'

_publ_section_title
;
 Mechanically interlocked daisy-chain-like structures as multidimensional
 molecular muscles
;
_journal_name_full 'Nature Chemistry'
_journal_page_first 128
_journal_page_last 134
_journal_paper_doi 10.1038/nchem.2608
_journal_volume 9
_journal_year 2017
_chemical_formula_sum 'C124 H98 Cl4 F12 N10 O30 Zn2'
_chemical_formula_weight 2708.66
_space_group_crystal_system monoclinic
_space_group_IT_number 5
_space_group_name_Hall 'C 2y'
_space_group_name_H-M_alt 'C 1 2 1'
_atom_sites_solution_hydrogens geom
_cell_angle_alpha 90
_cell_angle_beta 101.142(2)
_cell_angle_gamma 90
_cell_formula_units_Z 6
_cell_length_a 33.7737(7)
_cell_length_b 19.1957(5)
_cell_length_c 37.7788(7)
_cell_measurement_reflns_used 6889
_cell_measurement_temperature 120(2)
_cell_measurement_theta_max 56.1570
_cell_measurement_theta_min 3.2110
_cell_volume 24030.7(9)
_computing_cell_refinement
; 
CrysAlisPro, Agilent Technologies, 
Version 1.171.37.35 (release 13-08-2014 CrysAlis171 .NET) 
(compiled Aug 13 2014,18:06:01) 
Empirical absorption correction using spherical harmonics, 
 implemented in SCALE3 ABSPACK scaling algorithm. 
;
_computing_data_collection
; 
CrysAlisPro, Agilent Technologies, 
Version 1.171.37.35 (release 13-08-2014 CrysAlis171 .NET) 
(compiled Aug 13 2014,18:06:01) 
Empirical absorption correction using spherical harmonics, 
 implemented in SCALE3 ABSPACK scaling algorithm. 
;
_computing_data_reduction
; 
CrysAlisPro, Agilent Technologies, 
Version 1.171.37.35 (release 13-08-2014 CrysAlis171 .NET) 
(compiled Aug 13 2014,18:06:01) 
Empirical absorption correction using spherical harmonics, 
 implemented in SCALE3 ABSPACK scaling algorithm. 
;
_computing_molecular_graphics OLEX2
_computing_publication_material CIFTAB
_computing_structure_refinement 'SHELXL-2014/7 (Sheldrick, 2014)'
_computing_structure_solution 'SHELXS-2014/7 (Sheldrick, 2014)'
_diffrn_ambient_temperature 120(2)
_diffrn_detector_area_resol_mean 10.2496
_diffrn_measured_fraction_theta_full 0.984
_diffrn_measured_fraction_theta_max 0.983
_diffrn_measurement_device_type 'Xcalibur, Atlas, Gemini'
_diffrn_radiation_type CuK\a
_diffrn_radiation_wavelength 1.54178
_diffrn_reflns_av_R_equivalents 0.0625
_diffrn_reflns_av_unetI/netI 0.1046
_diffrn_reflns_Laue_measured_fraction_full 0.984
_diffrn_reflns_Laue_measured_fraction_max 0.983
_diffrn_reflns_limit_h_max 40
_diffrn_reflns_limit_h_min -39
_diffrn_reflns_limit_k_max 22
_diffrn_reflns_limit_k_min -13
_diffrn_reflns_limit_l_max 36
_diffrn_reflns_limit_l_min -45
_diffrn_reflns_number 37856
_diffrn_reflns_point_group_measured_fraction_full 0.633
_diffrn_reflns_point_group_measured_fraction_max 0.632
_diffrn_reflns_theta_full 67.679
_diffrn_reflns_theta_max 67.999
_diffrn_reflns_theta_min 3.125
_diffrn_source 'Enhance (Cu) X-ray Source'
_exptl_absorpt_coefficient_mu 1.637
_exptl_absorpt_correction_T_max 1.00000
_exptl_absorpt_correction_T_min 0.84533
_exptl_absorpt_correction_type multi-scan
_exptl_absorpt_process_details
; 
CrysAlisPro, Agilent Technologies, 
Version 1.171.37.35 (release 13-08-2014 CrysAlis171 .NET) 
(compiled Aug 13 2014,18:06:01) 
Empirical absorption correction using spherical harmonics, 
 implemented in SCALE3 ABSPACK scaling algorithm. 
;
_exptl_crystal_colour colorless
_exptl_crystal_density_diffrn 1.123
_exptl_crystal_description plate
_exptl_crystal_F_000 8328
_exptl_crystal_size_max 0.25
_exptl_crystal_size_mid 0.15
_exptl_crystal_size_min 0.10
_refine_diff_density_max 0.594
_refine_diff_density_min -0.653
_refine_diff_density_rms 0.078
_refine_ls_abs_structure_details
; 
 Flack x determined using 2280 quotients [(I+)-(I-)]/[(I+)+(I-)] 
 (Parsons, Flack and Wagner, Acta Cryst. B69 (2013) 249-259). 
;
_refine_ls_abs_structure_Flack 0.00(2)
_refine_ls_extinction_coef .
_refine_ls_extinction_method none
_refine_ls_goodness_of_fit_ref 1.137
_refine_ls_hydrogen_treatment constr
_refine_ls_matrix_type full
_refine_ls_number_parameters 2398
_refine_ls_number_reflns 27705
_refine_ls_number_restraints 1066
_refine_ls_restrained_S_all 1.186
_refine_ls_R_factor_all 0.1465
_refine_ls_R_factor_gt 0.0928
_refine_ls_shift/su_max 0.063
_refine_ls_shift/su_mean 0.002
_refine_ls_structure_factor_coef Fsqd
_refine_ls_weighting_details 'w=1/[\s^2^(Fo^2^)+(0.1000P)^2^] where P=(Fo^2^+2Fc^2^)/3'
_refine_ls_weighting_scheme calc
_refine_ls_wR_factor_gt 0.2230
_refine_ls_wR_factor_ref 0.2593
_reflns_Friedel_coverage 0.246
_reflns_Friedel_fraction_full 0.260
_reflns_Friedel_fraction_max 0.258
_reflns_number_gt 14604
_reflns_number_total 27705
_reflns_threshold_expression 'I > 2\s(I)'
_cod_data_source_file nchem.2608-s5.cif
_cod_data_source_block ic17351_sq
_cod_depositor_comments
;

2022-09-15
Z value and formula fixed to values more according to usual
chemical conventions.                 miguel
;
_cod_original_formula_sum 'C372 H294 Cl12 F36 N30 O90 Zn6'
_cod_original_formula_weight 8125.97
_cod_original_formula_units_Z 2
_cod_original_sg_symbol_H-M 'C 2'
_cod_database_code 1551829
_shelx_space_group_comment
; 
The symmetry employed for this shelxl refinement is uniquely defined 
by the following loop, which should always be used as a source of 
symmetry information in preference to the above space-group names. 
They are only intended as comments. 
;

loop_
_space_group_symop_operation_xyz
'x, y, z'
'-x, y, -z'
'x+1/2, y+1/2, z'
'-x+1/2, y+1/2, -z'

loop_
_atom_site_label
_atom_site_type_symbol
_atom_site_fract_x
_atom_site_fract_y
_atom_site_fract_z
_atom_site_U_iso_or_equiv
_atom_site_adp_type
_atom_site_occupancy
_atom_site_site_symmetry_order
_atom_site_calc_flag
_atom_site_refinement_flags_posn
_atom_site_refinement_flags_adp
_atom_site_refinement_flags_occupancy
_atom_site_disorder_assembly
_atom_site_disorder_group
Zn1 Zn 0.38697(4) 0.37158(10) 0.26871(4) 0.0606(4) Uani 1 1 d . . . . .
Zn2 Zn 0.39191(5) 0.73396(10) 0.70795(4) 0.0617(4) Uani 1 1 d . . . . .
Zn3 Zn 0.32449(4) 0.87769(10) 0.28861(4) 0.0607(4) Uani 1 1 d . . . . .
F1 F 0.2363(3) 1.1274(6) 1.0180(3) 0.111(3) Uani 1 1 d D U . . .
F2 F 0.1801(3) 1.1207(5) 0.9819(3) 0.111(3) Uani 1 1 d D U . . .
F3 F 0.1824(3) 1.0903(5) 1.0350(3) 0.130(3) Uani 1 1 d D U . . .
F4 F 0.1282(3) 0.8495(7) 0.9580(3) 0.148(4) Uani 1 1 d . U . . .
F5 F 0.1417(3) 0.8466(6) 1.0158(3) 0.146(4) Uani 1 1 d . U . . .
F6 F 0.1742(3) 0.7751(7) 0.9860(3) 0.119(3) Uani 1 1 d . U . . .
F7 F 0.2307(3) -0.1699(6) 0.0591(3) 0.113(3) Uani 1 1 d . U . . .
F8 F 0.2736(3) -0.2293(7) 0.0936(3) 0.137(4) Uani 1 1 d . U . . .
F9 F 0.2491(3) -0.2661(6) 0.0401(2) 0.115(3) Uani 1 1 d . U . . .
F10 F 0.4041(4) -0.1786(8) -0.0188(5) 0.201(5) Uani 1 1 d D U . . .
F11 F 0.4121(5) -0.2461(10) 0.0274(4) 0.232(6) Uani 1 1 d D U . . .
F12 F 0.3686(4) -0.2684(7) -0.0192(3) 0.165(4) Uani 1 1 d D U . . .
F13 F -0.0766(3) 0.9642(6) 0.0212(3) 0.132(3) Uani 1 1 d D U . . .
F14 F -0.0977(3) 1.0669(6) 0.0063(3) 0.126(3) Uani 1 1 d D U . . .
F15 F -0.0923(3) 1.0364(8) 0.0603(3) 0.149(4) Uani 1 1 d D U . . .
F16 F 0.0562(4) 1.2474(8) 0.0770(4) 0.199(5) Uani 1 1 d D U . . .
F17 F 0.0093(4) 1.2719(9) 0.0370(3) 0.204(5) Uani 1 1 d D U . . .
F18 F -0.0045(4) 1.2576(9) 0.0825(4) 0.191(5) Uani 1 1 d D U . . .
O1 O 0.3516(2) 0.2899(5) 0.2918(2) 0.068(2) Uani 1 1 d . . . . .
O2 O 0.1972(3) 0.4699(6) 0.1940(3) 0.087(3) Uani 1 1 d . . . . .
O3 O 0.2188(3) 0.5905(6) 0.1572(3) 0.101(4) Uani 1 1 d . . . . .
O4 O 0.2981(3) 0.5715(5) 0.1392(2) 0.077(3) Uani 1 1 d . . . . .
O5 O 0.4348(2) 0.4493(6) 0.2765(2) 0.078(3) Uani 1 1 d . . . . .
O6 O 0.2714(3) 0.8213(8) 0.9285(3) 0.121(5) Uani 1 1 d . . . . .
O7 O 0.3255(2) 0.7092(5) 0.69163(19) 0.067(2) Uani 1 1 d . . . . .
O8 O 0.3744(4) 0.4191(7) 0.7869(4) 0.129(5) Uani 1 1 d . U . . .
O9 O 0.4464(5) 0.4416(11) 0.8353(5) 0.175(8) Uani 1 1 d . . . . .
O10 O 0.4967(4) 0.5625(9) 0.8337(3) 0.117(4) Uani 1 1 d . . . . .
O11 O 0.4491(3) 0.7644(6) 0.6896(2) 0.086(3) Uani 1 1 d . . . . .
O12 O 0.3003(3) 0.0306(5) 0.0812(2) 0.078(3) Uani 1 1 d . . . . .
O13 O 0.4235(3) 0.2960(5) 0.2530(2) 0.074(3) Uani 1 1 d . . . . .
O14 O 0.3798(3) 0.8320(5) 0.7209(2) 0.081(3) Uani 1 1 d D . . . .
O15 O 0.6552(3) 0.7737(5) 0.6951(2) 0.072(2) Uani 1 1 d . . . . .
O16 O 0.5914(3) 0.8326(6) 0.8503(2) 0.082(3) Uani 1 1 d . . . . .
O17 O 0.5671(4) 0.9716(8) 0.8644(3) 0.114(4) Uani 1 1 d . . . . .
O18 O 0.5775(3) 1.0756(6) 0.8159(3) 0.099(3) Uani 1 1 d . . . . .
O19 O 0.6891(3) 0.9852(5) 0.6961(2) 0.071(2) Uani 1 1 d . . . . .
O20 O 0.1197(3) 1.0496(7) 0.0971(2) 0.086(3) Uani 1 1 d . . . . .
O21 O 0.2634(2) 0.8513(5) 0.2807(2) 0.071(3) Uani 1 1 d . . . . .
N1 N 0.4130(3) 0.3642(7) 0.3230(3) 0.071(3) Uani 1 1 d . . . . .
N2 N 0.4120(3) 0.6265(6) 0.7045(2) 0.062(3) Uani 1 1 d . . . . .
N3 N 0.3959(3) 0.6958(6) 0.7602(2) 0.059(3) Uani 1 1 d . . . . .
N4 N 0.3290(3) 0.8816(7) 0.9222(2) 0.075(3) Uani 1 1 d . . . . .
H4B H 0.3439 0.9181 0.9299 0.090 Uiso 1 1 calc R U . . .
N5 N 0.2820(3) 0.9319(6) 0.9518(3) 0.070(3) Uani 1 1 d . . . . .
H5A H 0.2985 0.9677 0.9534 0.084 Uiso 1 1 calc R U . . .
N6 N 0.3749(3) 0.7527(6) 0.6526(2) 0.063(3) Uani 1 1 d . . . . .
N7 N 0.3460(3) 0.4534(6) 0.2745(3) 0.062(3) Uani 1 1 d . . . . .
N8 N 0.3488(3) 0.3746(6) 0.2182(2) 0.063(3) Uani 1 1 d . . . . .
N9 N 0.3396(4) 0.1125(6) 0.0614(3) 0.077(3) Uani 1 1 d . . . . .
H9B H 0.3538 0.1209 0.0445 0.092 Uiso 1 1 calc R U . . .
N10 N 0.3391(4) -0.0003(6) 0.0409(3) 0.074(3) Uani 1 1 d . . . . .
H10H H 0.3549 0.0176 0.0273 0.089 Uiso 1 1 calc R U . . .
N11 N 0.6671(3) 0.8796(8) 0.6548(2) 0.074(3) Uani 1 1 d . . . . .
N12 N 0.3857(3) 0.9043(6) 0.2860(3) 0.063(3) Uani 1 1 d . . . . .
N13 N 0.3221(3) 0.8987(5) 0.2344(2) 0.054(2) Uani 1 1 d . . . . .
N14 N 0.1317(3) 0.9348(9) 0.0850(3) 0.095(4) Uani 1 1 d . U . . .
H14O H 0.1204 0.8979 0.0733 0.114 Uiso 1 1 calc R U . . .
N15 N 0.0700(3) 0.9885(9) 0.0612(3) 0.105(5) Uani 1 1 d . . . . .
H15K H 0.0650 0.9490 0.0494 0.126 Uiso 1 1 calc R U . . .
C1 C 0.4397(4) 0.4107(9) 0.3375(4) 0.080(4) Uani 1 1 d . . . . .
C2 C 0.4495(4) 0.4240(9) 0.3736(4) 0.084(4) Uani 1 1 d . . . . .
H2A H 0.4681 0.4601 0.3822 0.100 Uiso 1 1 calc R U . . .
C3 C 0.4332(4) 0.3867(12) 0.3971(4) 0.102(6) Uani 1 1 d . . . . .
C4 C 0.4072(4) 0.3355(11) 0.3824(4) 0.095(5) Uani 1 1 d . . . . .
H4A H 0.3962 0.3056 0.3980 0.114 Uiso 1 1 calc R U . . .
C5 C 0.3962(5) 0.3254(10) 0.3451(3) 0.087(5) Uani 1 1 d . . . . .
C6 C 0.3674(5) 0.2702(9) 0.3270(4) 0.090(5) Uani 1 1 d . . . . .
H6A H 0.3818 0.2253 0.3270 0.107 Uiso 1 1 calc R U . . .
H6B H 0.3453 0.2638 0.3404 0.107 Uiso 1 1 calc R U . . .
C7 C 0.3193(4) 0.2463(7) 0.2729(3) 0.062(3) Uani 1 1 d . . . . .
H7A H 0.3134 0.2088 0.2892 0.074 Uiso 1 1 calc R U . . .
H7B H 0.3277 0.2242 0.2519 0.074 Uiso 1 1 calc R U . . .
C8 C 0.2814(3) 0.2896(6) 0.2601(3) 0.053(3) Uani 1 1 d . . . . .
C9 C 0.2600(4) 0.2814(7) 0.2260(4) 0.065(3) Uani 1 1 d . . . . .
H9A H 0.2676 0.2461 0.2110 0.078 Uiso 1 1 calc R U . . .
C10 C 0.2268(4) 0.3242(8) 0.2125(3) 0.071(4) Uani 1 1 d . . . . .
H10G H 0.2128 0.3181 0.1883 0.085 Uiso 1 1 calc R U . . .
C11 C 0.2148(4) 0.3734(9) 0.2332(4) 0.078(4) Uani 1 1 d . . . . .
C12 C 0.2362(4) 0.3807(8) 0.2692(3) 0.070(3) Uani 1 1 d . . . . .
H12E H 0.2279 0.4147 0.2846 0.084 Uiso 1 1 calc R U . . .
C13 C 0.2691(4) 0.3384(7) 0.2820(3) 0.063(3) Uani 1 1 d . . . . .
H13H H 0.2832 0.3433 0.3062 0.075 Uiso 1 1 calc R U . . .
C14 C 0.1811(4) 0.4245(9) 0.2184(4) 0.085(5) Uani 1 1 d . . . . .
H14K H 0.1570 0.3994 0.2055 0.102 Uiso 1 1 calc R U . . .
H14N H 0.1733 0.4518 0.2383 0.102 Uiso 1 1 calc R U . . .
C15 C 0.1697(4) 0.5200(8) 0.1773(4) 0.083(4) Uani 1 1 d . U . . .
H15I H 0.1653 0.5550 0.1954 0.099 Uiso 1 1 calc R U . . .
H15J H 0.1435 0.4973 0.1678 0.099 Uiso 1 1 calc R U . . .
C16 C 0.1838(6) 0.5553(12) 0.1478(5) 0.121(7) Uani 1 1 d . U . . .
H16F H 0.1870 0.5201 0.1294 0.145 Uiso 1 1 calc R U . . .
H16G H 0.1626 0.5884 0.1363 0.145 Uiso 1 1 calc R U . . .
C17 C 0.2334(4) 0.6269(10) 0.1303(4) 0.096(5) Uani 1 1 d . . . . .
H17F H 0.2473 0.6695 0.1411 0.115 Uiso 1 1 calc R U . . .
H17G H 0.2102 0.6419 0.1117 0.115 Uiso 1 1 calc R U . . .
C18 C 0.2624(4) 0.5861(11) 0.1120(3) 0.101(6) Uani 1 1 d . . . . .
H18D H 0.2497 0.5421 0.1019 0.121 Uiso 1 1 calc R U . . .
H18E H 0.2697 0.6138 0.0921 0.121 Uiso 1 1 calc R U . . .
C19 C 0.3301(4) 0.5447(10) 0.1259(4) 0.086(5) Uani 1 1 d . U . . .
H19A H 0.3397 0.5787 0.1098 0.103 Uiso 1 1 calc R U . . .
H19B H 0.3222 0.5013 0.1123 0.103 Uiso 1 1 calc R U . . .
C20 C 0.3636(4) 0.5297(9) 0.1593(5) 0.088(4) Uani 1 1 d . U . . .
C21 C 0.3693(4) 0.5696(8) 0.1897(3) 0.069(4) Uani 1 1 d . . . . .
H21A H 0.3540 0.6109 0.1903 0.083 Uiso 1 1 calc R U . . .
C22 C 0.3976(4) 0.5500(8) 0.2197(4) 0.074(4) Uani 1 1 d . . . . .
H22A H 0.3997 0.5744 0.2419 0.089 Uiso 1 1 calc R U . . .
C23 C 0.4233(4) 0.4929(8) 0.2167(4) 0.069(4) Uani 1 1 d . . . . .
C24 C 0.4197(4) 0.4559(8) 0.1864(5) 0.082(4) Uani 1 1 d . . . . .
H24A H 0.4371 0.4175 0.1853 0.099 Uiso 1 1 calc R U . . .
C25 C 0.3905(5) 0.4736(9) 0.1565(4) 0.084(4) Uani 1 1 d . U . . .
H25A H 0.3885 0.4486 0.1345 0.101 Uiso 1 1 calc R U . . .
C26 C 0.4535(4) 0.4760(10) 0.2488(4) 0.092(5) Uani 1 1 d . . . . .
H26A H 0.4726 0.4410 0.2425 0.110 Uiso 1 1 calc R U . . .
H26B H 0.4691 0.5184 0.2575 0.110 Uiso 1 1 calc R U . . .
C27 C 0.4615(5) 0.4498(9) 0.3105(4) 0.089(5) Uani 1 1 d . . . . .
H27A H 0.4677 0.4982 0.3186 0.107 Uiso 1 1 calc R U . . .
H27B H 0.4870 0.4259 0.3088 0.107 Uiso 1 1 calc R U . . .
C28 C 0.4371(5) 0.3959(13) 0.4347(3) 0.129(9) Uani 1 1 d D . . . .
C29 C 0.4404(5) 0.4153(13) 0.4648(4) 0.143(9) Uani 1 1 d D . . . .
C30 C 0.4462(4) 0.4336(8) 0.5041(2) 0.153(6) Uani 1 1 d DG U . . .
C31 C 0.4426(5) 0.3810(6) 0.5286(3) 0.171(10) Uani 1 1 d DG . . . .
H31A H 0.4406 0.3338 0.5209 0.205 Uiso 1 1 calc R U . . .
C32 C 0.4420(4) 0.3975(7) 0.5643(3) 0.149(9) Uani 1 1 d DG U . . .
H32A H 0.4395 0.3616 0.5811 0.178 Uiso 1 1 calc R U . . .
C33 C 0.4449(4) 0.4666(8) 0.5756(2) 0.111(6) Uani 1 1 d DG U . . .
C34 C 0.4485(5) 0.5192(6) 0.5511(3) 0.164(6) Uani 1 1 d DG U . . .
H34A H 0.4505 0.5664 0.5588 0.197 Uiso 1 1 calc R U . . .
C35 C 0.4491(5) 0.5027(7) 0.5154(3) 0.166(6) Uani 1 1 d DG U . . .
H35A H 0.4515 0.5387 0.4986 0.199 Uiso 1 1 calc R U . . .
C36 C 0.4406(4) 0.4804(9) 0.6104(4) 0.087(4) Uani 1 1 d . . . . .
C37 C 0.4363(4) 0.5011(9) 0.6401(4) 0.082(4) Uani 1 1 d . . . . .
C38 C 0.4200(3) 0.5958(9) 0.6741(3) 0.072(4) Uani 1 1 d . . . . .
H38A H 0.4184 0.6224 0.6527 0.086 Uiso 1 1 calc R U . . .
C39 C 0.4303(4) 0.5276(7) 0.6743(3) 0.062(3) Uani 1 1 d . . . . .
C40 C 0.4346(3) 0.4882(9) 0.7058(3) 0.069(4) Uani 1 1 d . . . . .
H40A H 0.4423 0.4405 0.7067 0.083 Uiso 1 1 calc R U . . .
C41 C 0.4269(4) 0.5236(7) 0.7353(3) 0.063(3) Uani 1 1 d . . . . .
H41A H 0.4298 0.4986 0.7574 0.076 Uiso 1 1 calc R U . . .
C42 C 0.4156(3) 0.5910(8) 0.7356(3) 0.055(3) Uani 1 1 d . . . . .
C43 C 0.4054(3) 0.6295(7) 0.7657(3) 0.054(3) Uani 1 1 d . . . . .
C44 C 0.4066(4) 0.5983(8) 0.7990(3) 0.071(4) Uani 1 1 d . . . . .
H44A H 0.4144 0.5509 0.8024 0.085 Uiso 1 1 calc R U . . .
C45 C 0.3961(4) 0.6366(9) 0.8283(3) 0.073(4) Uani 1 1 d . . . . .
H45A H 0.3958 0.6153 0.8510 0.088 Uiso 1 1 calc R U . . .
C46 C 0.3868(4) 0.7031(8) 0.8224(3) 0.061(3) Uani 1 1 d . . . . .
C47 C 0.3855(3) 0.7357(8) 0.7874(3) 0.059(3) Uani 1 1 d . . . . .
H47A H 0.3776 0.7830 0.7834 0.071 Uiso 1 1 calc R U . . .
C48 C 0.3734(4) 0.7496(8) 0.8501(3) 0.063(4) Uani 1 1 d . . . . .
C49 C 0.3487(4) 0.7200(9) 0.8719(3) 0.072(4) Uani 1 1 d . . . . .
H49A H 0.3428 0.6715 0.8704 0.086 Uiso 1 1 calc R U . . .
C50 C 0.3324(4) 0.7631(8) 0.8961(3) 0.068(4) Uani 1 1 d . . . . .
H50A H 0.3146 0.7452 0.9104 0.082 Uiso 1 1 calc R U . . .
C51 C 0.3437(5) 0.8326(10) 0.8978(3) 0.085(5) Uani 1 1 d . . . . .
C52 C 0.3695(3) 0.8604(8) 0.8774(3) 0.067(4) Uani 1 1 d . . . . .
H52A H 0.3773 0.9080 0.8800 0.081 Uiso 1 1 calc R U . . .
C53 C 0.3831(4) 0.8207(9) 0.8545(3) 0.075(4) Uani 1 1 d . . . . .
H53A H 0.4003 0.8406 0.8401 0.090 Uiso 1 1 calc R U . . .
C54 C 0.2916(4) 0.8727(11) 0.9338(3) 0.078(4) Uani 1 1 d . . . . .
C55 C 0.2493(4) 0.9380(9) 0.9670(3) 0.067(4) Uani 1 1 d . . . . .
C56 C 0.2436(4) 1.0007(9) 0.9802(3) 0.080(5) Uani 1 1 d . . . . .
H56A H 0.2618 1.0373 0.9777 0.096 Uiso 1 1 calc R U . . .
C57 C 0.2102(5) 1.0145(10) 0.9985(3) 0.087(5) Uani 1 1 d . . . . .
C58 C 0.1821(4) 0.9620(9) 1.0021(4) 0.080(5) Uani 1 1 d . . . . .
H58A H 0.1602 0.9703 1.0140 0.096 Uiso 1 1 calc R U . . .
C59 C 0.1882(4) 0.8967(10) 0.9872(4) 0.089(5) Uani 1 1 d . . . . .
C60 C 0.2219(4) 0.8835(12) 0.9697(3) 0.095(6) Uani 1 1 d . . . . .
H60A H 0.2255 0.8387 0.9601 0.114 Uiso 1 1 calc R U . . .
C61 C 0.2032(6) 1.0881(10) 1.0084(5) 0.094(5) Uani 1 1 d . . . . .
C62 C 0.1602(5) 0.8390(14) 0.9887(6) 0.129(8) Uani 1 1 d . . . . .
C63 C 0.4040(4) 0.7661(8) 0.6335(4) 0.079(4) Uani 1 1 d . . . . .
C64 C 0.3957(5) 0.7600(8) 0.5958(4) 0.083(5) Uani 1 1 d . . . . .
H64A H 0.4167 0.7662 0.5826 0.100 Uiso 1 1 calc R U . . .
C65 C 0.3573(6) 0.7452(8) 0.5781(3) 0.084(5) Uani 1 1 d . . . . .
C66 C 0.3269(5) 0.7343(9) 0.5980(3) 0.086(4) Uani 1 1 d . . . . .
H66A H 0.3001 0.7230 0.5867 0.103 Uiso 1 1 calc R U . . .
C67 C 0.3378(5) 0.7408(9) 0.6343(3) 0.080(4) Uani 1 1 d . . . . .
C68 C 0.3053(4) 0.7277(12) 0.6564(3) 0.108(7) Uani 1 1 d . . . . .
H68A H 0.2889 0.7702 0.6573 0.130 Uiso 1 1 calc R U . . .
H68B H 0.2872 0.6896 0.6457 0.130 Uiso 1 1 calc R U . . .
C69 C 0.2984(4) 0.6983(8) 0.7169(3) 0.071(4) Uani 1 1 d . . . . .
H69A H 0.2700 0.7040 0.7043 0.085 Uiso 1 1 calc R U . . .
H69B H 0.3041 0.7329 0.7366 0.085 Uiso 1 1 calc R U . . .
C70 C 0.3050(3) 0.6260(9) 0.7319(3) 0.073(4) Uani 1 1 d . . . . .
C71 C 0.3126(3) 0.5701(7) 0.7105(4) 0.065(3) Uani 1 1 d . . . . .
H71A H 0.3136 0.5754 0.6857 0.078 Uiso 1 1 calc R U . . .
C72 C 0.3187(4) 0.5061(10) 0.7281(4) 0.087(5) Uani 1 1 d . . . . .
H72A H 0.3234 0.4661 0.7147 0.104 Uiso 1 1 calc R U . . .
C73 C 0.3183(6) 0.4990(11) 0.7637(6) 0.106(6) Uani 1 1 d . . . . .
C74 C 0.3089(5) 0.5554(13) 0.7829(5) 0.109(6) Uani 1 1 d . . . . .
H74A H 0.3068 0.5491 0.8074 0.131 Uiso 1 1 calc R U . . .
C75 C 0.3027(4) 0.6188(9) 0.7683(4) 0.071(4) Uani 1 1 d . . . . .
H75A H 0.2970 0.6576 0.7821 0.085 Uiso 1 1 calc R U . . .
C76 C 0.3305(6) 0.4239(12) 0.7820(6) 0.138(8) Uani 1 1 d . U . . .
H76A H 0.3218 0.4203 0.8055 0.166 Uiso 1 1 calc R U . . .
H76B H 0.3175 0.3860 0.7661 0.166 Uiso 1 1 calc R U . . .
C77 C 0.3864(6) 0.3749(16) 0.8164(8) 0.207(15) Uani 1 1 d . . . . .
H77A H 0.3765 0.3268 0.8108 0.248 Uiso 1 1 calc R U . . .
H77B H 0.3765 0.3918 0.8379 0.248 Uiso 1 1 calc R U . . .
C78 C 0.4319(6) 0.3784(16) 0.8221(9) 0.202(16) Uani 1 1 d . . . . .
H78A H 0.4437 0.3414 0.8392 0.243 Uiso 1 1 calc R U . . .
H78B H 0.4405 0.3697 0.7989 0.243 Uiso 1 1 calc R U . . .
C79 C 0.4875(7) 0.4475(15) 0.8503(7) 0.161(11) Uani 1 1 d . U . . .
H79A H 0.5031 0.4322 0.8320 0.194 Uiso 1 1 calc R U . . .
H79B H 0.4939 0.4148 0.8709 0.194 Uiso 1 1 calc R U . . .
C80 C 0.5013(6) 0.5149(14) 0.8626(5) 0.132(9) Uani 1 1 d . U . . .
H80A H 0.4858 0.5315 0.8806 0.158 Uiso 1 1 calc R U . . .
H80B H 0.5301 0.5124 0.8744 0.158 Uiso 1 1 calc R U . . .
C81 C 0.5087(6) 0.6356(15) 0.8423(5) 0.129(8) Uani 1 1 d . . . . .
H81A H 0.4927 0.6544 0.8595 0.155 Uiso 1 1 calc R U . . .
H81B H 0.5375 0.6369 0.8542 0.155 Uiso 1 1 calc R U . . .
C82 C 0.5025(4) 0.6795(12) 0.8100(4) 0.097(6) Uani 1 1 d . . . . .
C83 C 0.4908(4) 0.7449(11) 0.8101(5) 0.091(5) Uani 1 1 d . . . . .
H83A H 0.4858 0.7648 0.8318 0.109 Uiso 1 1 calc R U . . .
C84 C 0.4859(4) 0.7839(10) 0.7800(4) 0.087(5) Uani 1 1 d . . . . .
H84A H 0.4780 0.8313 0.7809 0.104 Uiso 1 1 calc R U . . .
C85 C 0.4923(4) 0.7553(9) 0.7468(5) 0.086(5) Uani 1 1 d . . . . .
C86 C 0.5035(4) 0.6837(10) 0.7482(4) 0.079(4) Uani 1 1 d . . . . .
H86A H 0.5073 0.6622 0.7265 0.095 Uiso 1 1 calc R U . . .
C87 C 0.5090(4) 0.6462(10) 0.7770(4) 0.082(5) Uani 1 1 d . . . . .
H87A H 0.5169 0.5987 0.7768 0.098 Uiso 1 1 calc R U . . .
C88 C 0.4832(5) 0.7939(11) 0.7119(5) 0.102(6) Uani 1 1 d . . . . .
H88A H 0.4780 0.8435 0.7165 0.122 Uiso 1 1 calc R U . . .
H88B H 0.5066 0.7914 0.6998 0.122 Uiso 1 1 calc R U . . .
C89 C 0.4460(4) 0.7899(11) 0.6545(3) 0.100(6) Uani 1 1 d . . . . .
H89A H 0.4678 0.7706 0.6432 0.120 Uiso 1 1 calc R U . . .
H89B H 0.4480 0.8414 0.6546 0.120 Uiso 1 1 calc R U . . .
C90 C 0.3525(6) 0.7305(11) 0.5386(4) 0.117(6) Uani 1 1 d . . . . .
C91 C 0.3484(7) 0.7113(11) 0.5081(4) 0.131(8) Uani 1 1 d . . . . .
C92 C 0.3401(4) 0.6931(6) 0.4729(2) 0.110(6) Uani 1 1 d G U . . .
C93 C 0.3027(3) 0.6984(6) 0.4500(3) 0.125(7) Uani 1 1 d G U . . .
H93A H 0.2813 0.7228 0.4576 0.150 Uiso 1 1 calc R U . . .
C94 C 0.2966(3) 0.6678(7) 0.4160(3) 0.111(6) Uani 1 1 d G . . . .
H94A H 0.2710 0.6714 0.4004 0.134 Uiso 1 1 calc R U . . .
C95 C 0.3278(4) 0.6320(6) 0.4049(2) 0.095(5) Uani 1 1 d G . . . .
C96 C 0.3652(3) 0.6268(6) 0.4278(3) 0.093(5) Uani 1 1 d G U . . .
H96A H 0.3866 0.6023 0.4203 0.111 Uiso 1 1 calc R U . . .
C97 C 0.3714(3) 0.6573(7) 0.4618(3) 0.116(6) Uani 1 1 d G U . . .
H97A H 0.3969 0.6537 0.4775 0.139 Uiso 1 1 calc R U . . .
C98 C 0.3210(6) 0.5986(9) 0.3708(4) 0.099(5) Uani 1 1 d . . . . .
C99 C 0.3171(5) 0.5717(9) 0.3413(4) 0.088(5) Uani 1 1 d . . . . .
C100 C 0.3454(4) 0.4877(7) 0.3039(3) 0.062(3) Uani 1 1 d . . . . .
H10A H 0.3655 0.4779 0.3246 0.074 Uiso 1 1 calc R U . . .
C101 C 0.3167(5) 0.5384(8) 0.3064(4) 0.079(4) Uani 1 1 d . . . . .
C102 C 0.2867(4) 0.5547(8) 0.2754(3) 0.068(4) Uani 1 1 d . . . . .
H10B H 0.2671 0.5903 0.2753 0.082 Uiso 1 1 calc R U . . .
C103 C 0.2884(4) 0.5152(7) 0.2464(4) 0.065(3) Uani 1 1 d . . . . .
H10C H 0.2680 0.5214 0.2255 0.078 Uiso 1 1 calc R U . . .
C104 C 0.3175(4) 0.4667(7) 0.2450(3) 0.059(3) Uani 1 1 d . . . . .
C105 C 0.3182(3) 0.4222(8) 0.2142(3) 0.062(3) Uani 1 1 d . . . . .
C106 C 0.2901(4) 0.4250(7) 0.1817(3) 0.064(3) Uani 1 1 d . . . . .
H10D H 0.2691 0.4585 0.1786 0.077 Uiso 1 1 calc R U . . .
C107 C 0.2930(3) 0.3802(8) 0.1549(3) 0.066(3) Uani 1 1 d . . . . .
H10E H 0.2743 0.3832 0.1327 0.079 Uiso 1 1 calc R U . . .
C108 C 0.3236(4) 0.3286(7) 0.1595(3) 0.061(3) Uani 1 1 d . . . . .
C109 C 0.3502(3) 0.3296(8) 0.1915(3) 0.065(4) Uani 1 1 d . . . . .
H10F H 0.3712 0.2961 0.1951 0.078 Uiso 1 1 calc R U . . .
C110 C 0.3267(4) 0.2741(7) 0.1328(3) 0.061(3) Uani 1 1 d . . . . .
C111 C 0.2952(4) 0.2330(7) 0.1193(3) 0.064(3) Uani 1 1 d . . . . .
H11A H 0.2700 0.2417 0.1261 0.077 Uiso 1 1 calc R U . . .
C112 C 0.2980(4) 0.1778(8) 0.0955(3) 0.073(4) Uani 1 1 d . . . . .
H11B H 0.2753 0.1489 0.0869 0.088 Uiso 1 1 calc R U . . .
C113 C 0.3348(4) 0.1660(8) 0.0846(3) 0.066(4) Uani 1 1 d . . . . .
C114 C 0.3670(5) 0.2058(9) 0.0975(4) 0.086(4) Uani 1 1 d . . . . .
H11D H 0.3925 0.1959 0.0917 0.103 Uiso 1 1 calc R U . . .
C115 C 0.3618(4) 0.2646(8) 0.1208(3) 0.072(4) Uani 1 1 d . . . . .
H11E H 0.3833 0.2968 0.1276 0.086 Uiso 1 1 calc R U . . .
C116 C 0.3238(4) 0.0475(9) 0.0630(3) 0.074(4) Uani 1 1 d . . . . .
C117 C 0.3330(5) -0.0702(8) 0.0374(3) 0.075(4) Uani 1 1 d . . . . .
C118 C 0.3022(4) -0.1043(8) 0.0499(3) 0.070(4) Uani 1 1 d . . . . .
H11F H 0.2838 -0.0780 0.0606 0.085 Uiso 1 1 calc R U . . .
C119 C 0.2980(6) -0.1736(10) 0.0473(4) 0.098(5) Uani 1 1 d . U . . .
C120 C 0.3220(5) -0.2131(8) 0.0303(4) 0.081(4) Uani 1 1 d . . . . .
H12A H 0.3177 -0.2617 0.0264 0.097 Uiso 1 1 calc R U . . .
C121 C 0.3542(5) -0.1763(11) 0.0186(4) 0.096(6) Uani 1 1 d . . . . .
C122 C 0.3594(5) -0.1074(8) 0.0217(4) 0.080(4) Uani 1 1 d . . . . .
H12B H 0.3809 -0.0850 0.0132 0.096 Uiso 1 1 calc R U . . .
C123 C 0.2666(7) -0.2058(14) 0.0596(5) 0.123(7) Uani 1 1 d . U . . .
C124 C 0.3828(10) -0.2210(18) 0.0047(9) 0.186(7) Uani 1 1 d . U . . .
C125 C 0.6687(4) 0.9358(9) 0.6359(4) 0.077(4) Uani 1 1 d . . . . .
C126 C 0.6556(5) 0.9414(9) 0.6010(3) 0.087(5) Uani 1 1 d . . . . .
H12C H 0.6587 0.9838 0.5888 0.105 Uiso 1 1 calc R U . . .
C127 C 0.6380(4) 0.8867(10) 0.5829(3) 0.079(4) Uani 1 1 d . . . . .
C128 C 0.6350(4) 0.8247(10) 0.6000(3) 0.087(5) Uani 1 1 d . . . . .
H12D H 0.6218 0.7855 0.5876 0.105 Uiso 1 1 calc R U . . .
C129 C 0.6532(4) 0.8222(9) 0.6381(3) 0.071(4) Uani 1 1 d . . . . .
C130 C 0.6533(4) 0.7565(8) 0.6577(3) 0.073(4) Uani 1 1 d . . . . .
H13A H 0.6285 0.7296 0.6482 0.088 Uiso 1 1 calc R U . . .
H13B H 0.6769 0.7280 0.6549 0.088 Uiso 1 1 calc R U . . .
C131 C 0.6581(4) 0.7093(7) 0.7181(3) 0.072(4) Uani 1 1 d . . . . .
H13C H 0.6384 0.6743 0.7064 0.086 Uiso 1 1 calc R U . . .
H13D H 0.6855 0.6890 0.7207 0.086 Uiso 1 1 calc R U . . .
C132 C 0.6502(4) 0.7260(7) 0.7531(3) 0.063(3) Uani 1 1 d . . . . .
C133 C 0.6805(4) 0.7309(9) 0.7835(4) 0.081(4) Uani 1 1 d . . . . .
H13E H 0.7079 0.7231 0.7817 0.098 Uiso 1 1 calc R U . . .
C134 C 0.6706(4) 0.7476(8) 0.8170(3) 0.076(4) Uani 1 1 d . . . . .
H13F H 0.6913 0.7494 0.8380 0.091 Uiso 1 1 calc R U . . .
C135 C 0.6318(4) 0.7612(9) 0.8199(3) 0.078(4) Uani 1 1 d . . . . .
C136 C 0.6007(4) 0.7602(9) 0.7903(3) 0.076(4) Uani 1 1 d . . . . .
H13G H 0.5739 0.7730 0.7921 0.091 Uiso 1 1 calc R U . . .
C137 C 0.6109(4) 0.7387(8) 0.7567(3) 0.069(4) Uani 1 1 d . . . . .
H13I H 0.5898 0.7331 0.7362 0.083 Uiso 1 1 calc R U . . .
C138 C 0.6218(5) 0.7834(11) 0.8562(4) 0.101(6) Uani 1 1 d . . . . .
H13J H 0.6131 0.7424 0.8686 0.122 Uiso 1 1 calc R U . . .
H13K H 0.6461 0.8033 0.8718 0.122 Uiso 1 1 calc R U . . .
C139 C 0.5804(5) 0.8563(14) 0.8845(4) 0.128(9) Uani 1 1 d . . . . .
H13L H 0.5697 0.8166 0.8965 0.153 Uiso 1 1 calc R U . . .
H13M H 0.6046 0.8744 0.9009 0.153 Uiso 1 1 calc R U . . .
C140 C 0.5506(7) 0.9096(13) 0.8769(5) 0.125(7) Uani 1 1 d . . . . .
H14A H 0.5401 0.9203 0.8991 0.150 Uiso 1 1 calc R U . . .
H14B H 0.5277 0.8930 0.8584 0.150 Uiso 1 1 calc R U . . .
C141 C 0.5390(7) 1.0161(14) 0.8544(7) 0.151(10) Uani 1 1 d . . . . .
H14C H 0.5248 1.0247 0.8747 0.181 Uiso 1 1 calc R U . . .
H14D H 0.5191 0.9965 0.8341 0.181 Uiso 1 1 calc R U . . .
C142 C 0.5549(6) 1.0851(11) 0.8427(6) 0.141(9) Uani 1 1 d . . . . .
H14E H 0.5319 1.1164 0.8336 0.169 Uiso 1 1 calc R U . . .
H14F H 0.5719 1.1078 0.8638 0.169 Uiso 1 1 calc R U . . .
C143 C 0.6002(6) 1.1360(10) 0.8087(5) 0.120(7) Uani 1 1 d . U . . .
H14G H 0.6163 1.1537 0.8316 0.144 Uiso 1 1 calc R U . . .
H14H H 0.5813 1.1733 0.7981 0.144 Uiso 1 1 calc R U . . .
C144 C 0.6270(4) 1.1188(5) 0.7838(3) 0.083(4) Uani 1 1 d G U . . .
C145 C 0.6673(4) 1.1075(5) 0.79918(18) 0.095(5) Uani 1 1 d G . . . .
H145 H 0.6767 1.1164 0.8241 0.114 Uiso 1 1 calc R U . . .
C146 C 0.6938(3) 1.0831(5) 0.7781(2) 0.092(5) Uani 1 1 d G . . . .
H146 H 0.7213 1.0753 0.7886 0.110 Uiso 1 1 calc R U . . .
C147 C 0.6799(2) 1.0701(5) 0.7416(2) 0.061(3) Uani 1 1 d G . . . .
C148 C 0.6396(2) 1.0814(5) 0.72621(19) 0.074(4) Uani 1 1 d G . . . .
H148 H 0.6302 1.0725 0.7013 0.088 Uiso 1 1 calc R U . . .
C149 C 0.6131(2) 1.1058(5) 0.7473(3) 0.086(5) Uani 1 1 d G . . . .
H149 H 0.5856 1.1136 0.7368 0.103 Uiso 1 1 calc R U . . .
C150 C 0.7083(4) 1.0413(7) 0.7198(3) 0.067(4) Uani 1 1 d . . . . .
H15A H 0.7169 1.0789 0.7051 0.081 Uiso 1 1 calc R U . . .
H15B H 0.7326 1.0230 0.7361 0.081 Uiso 1 1 calc R U . . .
C151 C 0.6849(6) 1.0025(9) 0.6587(4) 0.100(5) Uani 1 1 d . . . . .
H15C H 0.7112 1.0169 0.6533 0.121 Uiso 1 1 calc R U . . .
H15D H 0.6656 1.0416 0.6525 0.121 Uiso 1 1 calc R U . . .
C152 C 0.6174(5) 0.8896(11) 0.5445(4) 0.103(6) Uani 1 1 d D . . . .
C153 C 0.6000(4) 0.8930(11) 0.5148(3) 0.101(6) Uani 1 1 d D . . . .
C154 C 0.5776(3) 0.8996(10) 0.4774(2) 0.183(8) Uani 1 1 d DG U . . .
C155 C 0.5389(3) 0.8718(10) 0.4690(3) 0.194(9) Uani 1 1 d DG U . . .
H15E H 0.5286 0.8456 0.4865 0.233 Uiso 1 1 calc R U . . .
C156 C 0.5153(3) 0.8826(9) 0.4350(3) 0.192(9) Uani 1 1 d DG U . . .
H15F H 0.4889 0.8637 0.4293 0.231 Uiso 1 1 calc R U . . .
C157 C 0.5305(3) 0.9211(8) 0.4094(2) 0.095(5) Uani 1 1 d DG . . . .
C158 C 0.5692(3) 0.9488(7) 0.4178(2) 0.116(7) Uani 1 1 d DG . . . .
H15G H 0.5795 0.9751 0.4004 0.139 Uiso 1 1 calc R U . . .
C159 C 0.5927(3) 0.9380(9) 0.4519(3) 0.148(10) Uani 1 1 d DG . . . .
H15H H 0.6192 0.9570 0.4576 0.178 Uiso 1 1 calc R U . . .
C160 C 0.5065(4) 0.9287(8) 0.3754(3) 0.067(4) Uani 1 1 d . . . . .
C161 C 0.4849(4) 0.9319(8) 0.3464(4) 0.074(4) Uani 1 1 d . . . . .
C162 C 0.4151(4) 0.9062(7) 0.3152(3) 0.069(4) Uani 1 1 d . . . . .
H16A H 0.4100 0.8915 0.3379 0.083 Uiso 1 1 calc R U . . .
C163 C 0.4532(4) 0.9301(8) 0.3120(3) 0.069(4) Uani 1 1 d . . . . .
C164 C 0.4611(4) 0.9468(7) 0.2786(3) 0.066(3) Uani 1 1 d . . . . .
H16B H 0.4874 0.9605 0.2760 0.079 Uiso 1 1 calc R U . . .
C165 C 0.4303(4) 0.9431(6) 0.2495(3) 0.061(3) Uani 1 1 d . . . . .
H16C H 0.4350 0.9539 0.2261 0.073 Uiso 1 1 calc R U . . .
C166 C 0.3922(3) 0.9236(6) 0.2541(3) 0.053(3) Uani 1 1 d . . . . .
C167 C 0.3565(3) 0.9207(8) 0.2251(3) 0.063(3) Uani 1 1 d . . . . .
C168 C 0.3579(3) 0.9396(7) 0.1896(3) 0.061(3) Uani 1 1 d . . . . .
H16D H 0.3829 0.9515 0.1832 0.073 Uiso 1 1 calc R U . . .
C169 C 0.3220(4) 0.9407(7) 0.1636(3) 0.061(3) Uani 1 1 d . . . . .
H16E H 0.3220 0.9561 0.1397 0.074 Uiso 1 1 calc R U . . .
C170 C 0.2852(3) 0.9179(6) 0.1739(3) 0.054(3) Uani 1 1 d . . . . .
C171 C 0.2875(3) 0.8964(7) 0.2092(3) 0.059(3) Uani 1 1 d . . . . .
H17A H 0.2637 0.8791 0.2161 0.070 Uiso 1 1 calc R U . . .
C172 C 0.2467(4) 0.9213(8) 0.1484(3) 0.068(4) Uani 1 1 d . . . . .
C173 C 0.2344(4) 0.9837(8) 0.1284(3) 0.071(4) Uani 1 1 d . . . . .
H17B H 0.2521 1.0225 0.1302 0.085 Uiso 1 1 calc R U . . .
C174 C 0.1967(4) 0.9871(9) 0.1066(3) 0.071(4) Uani 1 1 d . . . . .
H17C H 0.1886 1.0280 0.0929 0.085 Uiso 1 1 calc R U . . .
C175 C 0.1697(4) 0.9290(11) 0.1044(3) 0.084(5) Uani 1 1 d . . . . .
C176 C 0.1808(4) 0.8715(11) 0.1233(4) 0.086(5) Uani 1 1 d . . . . .
H17D H 0.1622 0.8341 0.1223 0.103 Uiso 1 1 calc R U . . .
C177 C 0.2206(4) 0.8644(8) 0.1454(3) 0.074(4) Uani 1 1 d . . . . .
H17E H 0.2288 0.8220 0.1577 0.088 Uiso 1 1 calc R U . . .
C178 C 0.1096(5) 0.9968(12) 0.0827(4) 0.092(5) Uani 1 1 d . U . . .
C179 C 0.0391(2) 1.0355(7) 0.0572(2) 0.098(6) Uani 1 1 d G . . . .
C180 C 0.0458(2) 1.1067(7) 0.0621(2) 0.074(4) Uani 1 1 d G . . . .
H18A H 0.0725 1.1240 0.0688 0.089 Uiso 1 1 calc R U . . .
C181 C 0.0133(3) 1.1524(6) 0.0572(3) 0.124(3) Uani 1 1 d G U . . .
C182 C -0.0259(3) 1.1271(7) 0.0475(3) 0.119(3) Uani 1 1 d G U . . .
H18B H -0.0481 1.1583 0.0441 0.142 Uiso 1 1 calc R U . . .
C183 C -0.0325(2) 1.0559(7) 0.0426(3) 0.114(3) Uani 1 1 d G U . . .
C184 C 0.0000(3) 1.0102(6) 0.0475(3) 0.116(3) Uani 1 1 d G U . . .
H18C H -0.0046 0.9616 0.0442 0.140 Uiso 1 1 calc R U . . .
C185 C 0.0217(7) 1.2235(15) 0.0645(7) 0.141(4) Uani 1 1 d . U . . .
C186 C -0.0757(5) 1.0243(14) 0.0365(6) 0.124(4) Uani 1 1 d . U . . .
Cl1 Cl 0.19646(17) 0.6756(3) 0.60868(12) 0.1201(16) Uani 1 1 d D U . . .
O22 O 0.2079(4) 0.6721(7) 0.6480(3) 0.123(4) Uani 1 1 d D U . . .
O23 O 0.2291(4) 0.7082(8) 0.5921(3) 0.149(4) Uani 1 1 d D U . . .
O24 O 0.1838(5) 0.6108(7) 0.5925(4) 0.161(5) Uani 1 1 d D U . . .
O25 O 0.1594(4) 0.7189(9) 0.5980(4) 0.157(4) Uani 1 1 d D U . . .
Cl2 Cl 0.45235(15) 0.6475(4) 0.34628(13) 0.1271(19) Uani 1 1 d D U . . .
O26 O 0.4323(4) 0.6288(11) 0.3749(4) 0.186(5) Uani 1 1 d D U . . .
O27 O 0.4297(4) 0.6113(9) 0.3120(4) 0.179(5) Uani 1 1 d D U . . .
O28 O 0.4929(3) 0.6353(10) 0.3505(4) 0.171(5) Uani 1 1 d D U . . .
O29 O 0.4473(4) 0.7214(8) 0.3404(4) 0.177(5) Uani 1 1 d D U . . .
Cl3 Cl 0.1369(3) 0.5672(5) 0.04844(18) 0.195(3) Uani 1 1 d D U . . .
O30 O 0.1228(5) 0.6330(9) 0.0644(5) 0.214(5) Uani 1 1 d D U . . .
O31 O 0.1170(6) 0.5072(10) 0.0687(5) 0.235(6) Uani 1 1 d D U . . .
O32 O 0.1770(5) 0.5614(12) 0.0466(5) 0.211(6) Uani 1 1 d D U . . .
O33 O 0.1162(5) 0.5409(11) 0.0151(4) 0.251(6) Uani 1 1 d D U . . .
Cl4 Cl 0.0549(3) 0.5865(7) -0.0350(3) 0.254(4) Uani 1 1 d D U . A -1
O34 O 0.0865(6) 0.6461(11) -0.0399(6) 0.300(7) Uani 1 1 d D U . A -1
O35 O 0.0675(7) 0.5252(12) -0.0567(6) 0.312(7) Uani 1 1 d D U . A -1
O36 O 0.0325(6) 0.5918(14) -0.0084(5) 0.288(7) Uani 1 1 d D U . A -1
O37 O 0.0243(7) 0.6138(15) -0.0676(6) 0.308(8) Uani 1 1 d D U . A -1
Cl5 Cl 0.4329(3) 0.9751(6) 0.7782(4) 0.272(5) Uani 1 1 d D U . . .
O38 O 0.4178(6) 0.9044(9) 0.7843(6) 0.298(7) Uani 1 1 d D U . . .
O39 O 0.4354(7) 1.0174(14) 0.8138(6) 0.318(8) Uani 1 1 d D U . . .
O40 O 0.4664(5) 0.9842(13) 0.7632(7) 0.300(7) Uani 1 1 d D U . . .
O41 O 0.4001(6) 1.0158(12) 0.7570(7) 0.313(8) Uani 1 1 d D U . . .
Cl6 Cl 0.0442(5) 0.8070(8) 0.0561(5) 0.408(9) Uani 1 1 d D U . . .
O42 O 0.0367(10) 0.7332(11) 0.0425(10) 0.421(10) Uani 1 1 d D U . . .
O43 O 0.0074(8) 0.8336(18) 0.0718(10) 0.420(11) Uani 1 1 d D U . . .
O44 O 0.0514(11) 0.8529(16) 0.0279(8) 0.419(11) Uani 1 1 d D U . . .
O45 O 0.0818(8) 0.8174(17) 0.0822(9) 0.418(10) Uani 1 1 d D U . . .

loop_
_atom_site_aniso_label
_atom_site_aniso_U_11
_atom_site_aniso_U_22
_atom_site_aniso_U_33
_atom_site_aniso_U_23
_atom_site_aniso_U_13
_atom_site_aniso_U_12
Zn1 0.0580(9) 0.0651(11) 0.0572(8) -0.0035(9) 0.0076(7) 0.0006(9)
Zn2 0.0641(10) 0.0679(12) 0.0560(8) -0.0056(9) 0.0191(7) -0.0091(9)
Zn3 0.0629(9) 0.0694(11) 0.0495(7) 0.0024(9) 0.0102(6) 0.0080(10)
F1 0.107(6) 0.104(7) 0.117(6) -0.036(6) 0.007(5) 0.021(6)
F2 0.118(7) 0.082(6) 0.131(7) 0.022(6) 0.015(6) 0.013(6)
F3 0.189(9) 0.093(7) 0.126(7) 0.002(6) 0.072(7) 0.044(7)
F4 0.093(6) 0.169(10) 0.178(9) -0.068(8) 0.018(6) -0.016(7)
F5 0.126(7) 0.160(10) 0.181(8) -0.084(7) 0.100(7) -0.055(7)
F6 0.088(6) 0.131(9) 0.147(8) -0.050(7) 0.043(5) -0.017(6)
F7 0.128(7) 0.104(7) 0.110(6) -0.014(6) 0.029(6) -0.016(6)
F8 0.156(8) 0.145(9) 0.100(6) 0.009(6) 0.000(6) -0.022(8)
F9 0.120(7) 0.114(7) 0.112(6) -0.023(6) 0.023(5) 0.004(6)
F10 0.175(10) 0.192(12) 0.253(12) -0.079(10) 0.083(9) 0.036(9)
F11 0.230(12) 0.247(13) 0.205(11) -0.082(10) 0.005(10) 0.122(11)
F12 0.200(10) 0.156(10) 0.160(9) -0.051(8) 0.083(8) 0.025(9)
F13 0.088(5) 0.158(8) 0.145(7) -0.009(7) 0.006(5) 0.000(6)
F14 0.075(5) 0.153(8) 0.140(7) -0.021(6) -0.006(5) 0.007(6)
F15 0.087(6) 0.233(10) 0.133(7) -0.012(7) 0.037(5) -0.042(7)
F16 0.136(8) 0.162(10) 0.261(10) -0.011(9) -0.059(8) 0.003(8)
F17 0.183(9) 0.176(10) 0.222(10) 0.014(9) -0.033(9) -0.010(9)
F18 0.179(9) 0.168(10) 0.228(10) -0.012(9) 0.045(8) 0.001(9)
O1 0.064(5) 0.062(6) 0.074(5) 0.011(5) 0.009(4) -0.002(5)
O2 0.061(5) 0.091(8) 0.108(7) 0.020(6) 0.013(5) 0.010(6)
O3 0.074(7) 0.109(9) 0.106(7) 0.034(7) -0.017(6) -0.018(7)
O4 0.080(6) 0.071(7) 0.074(5) 0.006(5) 0.000(5) -0.014(5)
O5 0.060(5) 0.100(8) 0.069(5) -0.006(5) 0.003(4) -0.009(5)
O6 0.059(6) 0.158(13) 0.150(10) -0.089(10) 0.032(6) -0.014(7)
O7 0.058(5) 0.088(7) 0.058(4) 0.000(4) 0.019(4) -0.012(5)
O8 0.108(8) 0.113(10) 0.183(12) 0.046(10) 0.071(9) 0.021(8)
O9 0.130(13) 0.160(17) 0.259(19) 0.131(16) 0.098(13) 0.036(12)
O10 0.097(8) 0.170(14) 0.088(7) 0.013(9) 0.027(6) 0.041(9)
O11 0.066(6) 0.116(9) 0.075(5) -0.002(6) 0.009(4) -0.031(6)
O12 0.104(7) 0.070(7) 0.071(5) 0.006(5) 0.040(5) 0.004(6)
O13 0.075(6) 0.075(7) 0.067(5) -0.011(5) 0.000(4) 0.022(5)
O14 0.105(7) 0.072(7) 0.066(5) -0.003(5) 0.018(5) 0.011(6)
O15 0.082(6) 0.072(7) 0.065(5) -0.008(5) 0.024(4) 0.004(5)
O16 0.075(6) 0.112(9) 0.065(5) -0.006(6) 0.028(5) -0.008(6)
O17 0.118(10) 0.109(11) 0.129(9) -0.001(8) 0.061(8) -0.029(9)
O18 0.124(9) 0.062(7) 0.125(8) 0.001(6) 0.060(7) -0.002(7)
O19 0.078(6) 0.078(7) 0.059(5) -0.010(5) 0.017(4) -0.020(5)
O20 0.055(5) 0.145(11) 0.054(5) -0.020(6) 0.001(4) 0.007(6)
O21 0.055(5) 0.095(8) 0.066(4) 0.015(5) 0.017(4) 0.008(5)
N1 0.063(6) 0.083(9) 0.065(6) 0.014(7) 0.008(5) -0.003(7)
N2 0.051(6) 0.077(8) 0.063(6) -0.018(6) 0.024(5) -0.009(6)
N3 0.044(5) 0.070(8) 0.060(6) -0.015(6) 0.006(4) 0.000(5)
N4 0.083(7) 0.082(8) 0.065(6) -0.008(7) 0.023(5) 0.009(7)
N5 0.071(7) 0.079(8) 0.061(6) -0.004(6) 0.015(5) 0.014(6)
N6 0.093(8) 0.055(7) 0.044(5) -0.002(5) 0.023(5) 0.001(6)
N7 0.062(6) 0.055(7) 0.071(6) -0.003(6) 0.022(5) -0.004(5)
N8 0.069(6) 0.058(7) 0.064(5) 0.002(6) 0.016(5) 0.016(6)
N9 0.100(9) 0.060(8) 0.071(6) -0.024(6) 0.015(6) 0.002(7)
N10 0.098(9) 0.055(8) 0.076(7) -0.009(6) 0.032(6) 0.008(7)
N11 0.089(7) 0.093(9) 0.042(5) -0.024(7) 0.017(5) -0.024(8)
N12 0.060(6) 0.061(7) 0.064(6) -0.011(5) 0.005(5) -0.001(5)
N13 0.056(6) 0.059(7) 0.049(5) 0.009(5) 0.011(4) 0.005(5)
N14 0.050(7) 0.143(13) 0.084(7) -0.040(9) -0.008(6) 0.001(7)
N15 0.048(6) 0.200(17) 0.068(7) -0.022(9) 0.009(5) -0.005(9)
C1 0.072(9) 0.091(12) 0.072(8) -0.020(8) 0.004(7) 0.018(9)
C2 0.074(9) 0.100(13) 0.073(9) -0.014(9) 0.006(7) -0.005(9)
C3 0.069(9) 0.161(19) 0.077(9) -0.049(12) 0.014(8) 0.000(12)
C4 0.067(9) 0.152(17) 0.070(9) 0.006(10) 0.027(7) 0.003(11)
C5 0.089(10) 0.116(14) 0.056(7) -0.007(9) 0.011(7) -0.005(10)
C6 0.103(11) 0.087(12) 0.072(8) 0.016(8) -0.002(8) -0.023(10)
C7 0.078(8) 0.055(8) 0.055(6) -0.012(6) 0.019(6) 0.000(7)
C8 0.052(7) 0.047(7) 0.053(6) 0.003(6) -0.004(5) 0.000(6)
C9 0.065(8) 0.046(8) 0.089(9) 0.005(7) 0.031(7) -0.002(7)
C10 0.064(8) 0.083(11) 0.068(7) 0.000(8) 0.018(6) 0.000(8)
C11 0.083(9) 0.064(9) 0.097(9) 0.020(9) 0.042(8) 0.010(9)
C12 0.064(7) 0.070(10) 0.077(8) 0.007(8) 0.021(6) -0.021(8)
C13 0.058(7) 0.064(9) 0.071(7) 0.010(7) 0.025(6) 0.011(7)
C14 0.056(8) 0.110(13) 0.084(9) 0.051(9) 0.003(7) 0.004(9)
C15 0.083(9) 0.087(12) 0.081(8) 0.022(8) 0.022(7) 0.045(9)
C16 0.115(15) 0.128(18) 0.124(14) 0.047(12) 0.034(11) 0.046(14)
C17 0.073(10) 0.116(15) 0.089(10) 0.047(10) -0.010(8) -0.014(10)
C18 0.074(9) 0.169(19) 0.054(7) 0.038(10) -0.002(7) -0.001(11)
C19 0.077(9) 0.107(14) 0.073(8) 0.012(9) 0.011(7) -0.006(10)
C20 0.059(8) 0.092(12) 0.116(11) 0.023(11) 0.025(7) -0.010(8)
C21 0.075(9) 0.059(9) 0.071(8) -0.018(7) 0.007(7) -0.009(7)
C22 0.079(9) 0.065(10) 0.073(8) 0.002(7) 0.005(7) 0.000(8)
C23 0.067(9) 0.068(10) 0.073(8) 0.010(8) 0.015(7) -0.010(8)
C24 0.059(8) 0.070(11) 0.123(13) 0.028(10) 0.032(9) -0.013(8)
C25 0.100(11) 0.080(11) 0.075(8) 0.017(8) 0.025(8) -0.019(8)
C26 0.067(9) 0.102(13) 0.113(12) 0.020(11) 0.032(9) -0.004(9)
C27 0.094(11) 0.081(12) 0.097(11) 0.012(9) 0.028(9) -0.002(9)
C28 0.088(10) 0.24(3) 0.058(8) -0.053(12) 0.002(7) 0.045(14)
C29 0.117(14) 0.24(3) 0.064(9) -0.018(13) 0.009(9) 0.042(16)
C30 0.236(15) 0.144(14) 0.103(9) -0.008(10) 0.095(10) 0.059(13)
C31 0.27(3) 0.13(2) 0.110(14) -0.064(16) 0.038(16) -0.01(2)
C32 0.23(2) 0.154(17) 0.068(9) -0.014(12) 0.042(12) -0.074(19)
C33 0.122(14) 0.149(16) 0.058(8) -0.032(11) 0.007(8) 0.031(13)
C34 0.256(15) 0.145(14) 0.110(9) -0.005(10) 0.083(11) 0.044(14)
C35 0.257(15) 0.146(14) 0.116(10) -0.006(10) 0.088(11) 0.052(14)
C36 0.082(10) 0.084(12) 0.088(10) -0.013(9) 0.000(8) 0.017(9)
C37 0.075(9) 0.101(13) 0.068(8) -0.005(9) 0.007(7) -0.004(9)
C38 0.047(7) 0.116(14) 0.057(7) -0.006(8) 0.019(6) 0.004(8)
C39 0.064(8) 0.046(8) 0.075(8) -0.012(7) 0.012(6) 0.023(7)
C40 0.050(7) 0.111(12) 0.050(6) -0.006(7) 0.017(5) 0.022(8)
C41 0.068(8) 0.059(9) 0.066(7) 0.007(7) 0.023(6) 0.012(7)
C42 0.047(6) 0.078(10) 0.042(6) 0.007(6) 0.011(5) -0.005(7)
C43 0.040(6) 0.068(9) 0.050(6) -0.005(6) -0.001(5) -0.003(6)
C44 0.061(8) 0.075(10) 0.071(8) 0.009(8) 0.001(6) 0.007(7)
C45 0.072(9) 0.091(12) 0.057(7) -0.009(8) 0.012(6) 0.021(9)
C46 0.051(7) 0.082(11) 0.055(7) -0.009(7) 0.018(5) 0.001(7)
C47 0.047(6) 0.079(9) 0.049(6) -0.020(7) 0.004(5) -0.008(7)
C48 0.060(7) 0.084(11) 0.045(6) -0.017(7) 0.008(5) -0.005(8)
C49 0.062(8) 0.101(12) 0.048(6) 0.000(7) 0.003(6) 0.007(8)
C50 0.077(9) 0.072(10) 0.057(7) 0.005(7) 0.018(6) 0.010(8)
C51 0.096(11) 0.108(14) 0.049(7) -0.015(8) 0.008(7) 0.010(10)
C52 0.072(8) 0.085(11) 0.049(6) -0.028(7) 0.021(6) 0.006(8)
C53 0.060(8) 0.103(13) 0.059(7) -0.008(8) 0.003(6) -0.011(8)
C54 0.057(8) 0.117(13) 0.059(7) -0.028(9) 0.010(6) 0.006(10)
C55 0.067(9) 0.085(11) 0.049(6) -0.017(7) 0.012(6) 0.026(8)
C56 0.073(9) 0.100(13) 0.066(8) 0.039(9) 0.013(7) 0.026(9)
C57 0.076(10) 0.122(15) 0.057(7) 0.009(9) -0.001(7) 0.047(11)
C58 0.058(9) 0.099(13) 0.076(9) -0.028(9) -0.002(7) 0.028(9)
C59 0.061(8) 0.129(16) 0.074(8) -0.020(10) 0.006(7) -0.017(10)
C60 0.067(8) 0.169(18) 0.052(6) -0.005(10) 0.020(6) 0.036(12)
C61 0.099(12) 0.092(14) 0.103(12) 0.020(11) 0.049(10) 0.052(11)
C62 0.057(10) 0.18(2) 0.159(18) -0.080(17) 0.028(11) -0.042(13)
C63 0.091(10) 0.078(11) 0.073(8) -0.009(8) 0.027(8) -0.009(9)
C64 0.126(13) 0.064(10) 0.071(8) 0.020(8) 0.052(9) 0.018(10)
C65 0.130(13) 0.067(10) 0.049(7) -0.002(7) 0.003(8) 0.012(10)
C66 0.109(11) 0.084(11) 0.066(8) 0.015(8) 0.024(8) -0.023(10)
C67 0.094(10) 0.092(12) 0.054(7) -0.014(8) 0.017(7) 0.024(10)
C68 0.094(10) 0.19(2) 0.046(6) 0.039(10) 0.023(7) 0.033(13)
C69 0.066(8) 0.087(11) 0.058(7) 0.000(7) 0.006(6) -0.026(8)
C70 0.043(7) 0.107(13) 0.070(8) 0.029(9) 0.016(6) -0.009(8)
C71 0.053(7) 0.048(8) 0.099(9) -0.010(8) 0.027(7) -0.009(7)
C72 0.072(10) 0.090(13) 0.099(11) -0.007(10) 0.018(8) -0.016(9)
C73 0.107(14) 0.083(14) 0.126(15) 0.046(12) 0.023(11) -0.034(11)
C74 0.091(12) 0.132(19) 0.096(12) -0.001(14) -0.001(10) -0.033(13)
C75 0.051(7) 0.082(11) 0.077(8) 0.020(8) 0.009(6) -0.009(8)
C76 0.115(10) 0.107(17) 0.19(2) 0.020(16) 0.035(14) -0.006(14)
C77 0.099(15) 0.20(3) 0.32(4) 0.16(3) 0.033(18) 0.064(18)
C78 0.101(16) 0.17(3) 0.35(4) 0.18(3) 0.07(2) 0.024(18)
C79 0.093(16) 0.18(2) 0.22(3) 0.11(2) 0.062(17) 0.054(17)
C80 0.103(15) 0.19(2) 0.120(15) 0.088(17) 0.062(12) 0.067(16)
C81 0.106(14) 0.19(3) 0.088(13) -0.056(15) 0.016(10) -0.004(16)
C82 0.063(9) 0.145(19) 0.070(10) -0.040(11) -0.022(7) -0.012(11)
C83 0.055(8) 0.096(14) 0.122(14) -0.032(12) 0.015(8) 0.006(9)
C84 0.069(9) 0.104(14) 0.086(10) -0.004(10) 0.011(8) -0.029(9)
C85 0.048(7) 0.093(13) 0.123(13) -0.051(11) 0.035(8) -0.025(8)
C86 0.065(9) 0.109(14) 0.062(8) -0.029(9) 0.008(7) -0.003(9)
C87 0.055(8) 0.122(15) 0.067(8) -0.008(9) 0.009(6) 0.009(9)
C88 0.085(11) 0.120(16) 0.107(12) 0.000(12) 0.033(9) -0.030(11)
C89 0.083(10) 0.162(18) 0.059(8) 0.008(10) 0.027(7) 0.005(11)
C90 0.156(16) 0.115(16) 0.079(10) 0.015(11) 0.019(10) -0.020(14)
C91 0.23(2) 0.116(17) 0.050(8) -0.011(9) 0.031(11) 0.006(16)
C92 0.174(16) 0.104(14) 0.063(9) -0.019(9) 0.052(9) -0.029(14)
C93 0.176(17) 0.111(16) 0.103(12) -0.019(12) 0.065(10) 0.017(15)
C94 0.134(15) 0.130(17) 0.076(9) -0.048(11) 0.036(10) -0.010(13)
C95 0.172(17) 0.071(11) 0.056(8) 0.005(8) 0.054(10) 0.002(12)
C96 0.121(13) 0.082(12) 0.075(8) 0.010(8) 0.021(9) 0.027(11)
C97 0.125(14) 0.146(19) 0.076(9) 0.021(10) 0.022(10) 0.023(14)
C98 0.143(15) 0.088(13) 0.067(9) 0.005(9) 0.027(9) -0.019(11)
C99 0.100(12) 0.077(12) 0.090(10) 0.000(9) 0.024(9) -0.017(10)
C100 0.071(8) 0.056(9) 0.057(7) -0.001(6) 0.010(6) -0.001(7)
C101 0.094(10) 0.056(9) 0.098(10) -0.024(8) 0.045(9) -0.014(8)
C102 0.068(8) 0.074(10) 0.057(7) 0.013(7) 0.001(6) -0.014(7)
C103 0.054(7) 0.059(9) 0.078(8) -0.010(7) 0.004(6) -0.006(7)
C104 0.057(7) 0.056(8) 0.063(7) -0.010(6) 0.011(6) 0.006(7)
C105 0.040(6) 0.077(10) 0.064(7) 0.003(7) -0.002(5) 0.006(7)
C106 0.076(8) 0.052(8) 0.060(7) -0.004(6) 0.004(6) 0.003(7)
C107 0.054(7) 0.082(10) 0.056(6) -0.011(7) -0.002(5) 0.020(8)
C108 0.065(8) 0.065(9) 0.056(6) 0.014(6) 0.022(6) 0.006(7)
C109 0.049(7) 0.091(11) 0.051(6) -0.004(7) 0.003(5) 0.014(7)
C110 0.052(7) 0.073(9) 0.058(6) -0.010(7) 0.013(6) 0.006(7)
C111 0.066(8) 0.061(8) 0.062(7) -0.011(7) 0.005(6) 0.011(7)
C112 0.085(10) 0.074(10) 0.057(7) -0.007(7) 0.005(7) -0.004(8)
C113 0.085(9) 0.067(9) 0.044(6) -0.009(6) 0.010(6) -0.011(8)
C114 0.103(12) 0.089(12) 0.070(8) -0.004(8) 0.030(8) 0.009(10)
C115 0.085(10) 0.064(9) 0.065(7) -0.004(7) 0.012(7) -0.027(8)
C116 0.086(10) 0.079(11) 0.057(7) 0.002(8) 0.014(7) -0.005(9)
C117 0.100(11) 0.065(10) 0.053(7) 0.013(7) -0.005(7) 0.002(9)
C118 0.083(9) 0.075(11) 0.053(6) 0.009(7) 0.012(6) 0.018(8)
C119 0.129(15) 0.079(13) 0.084(10) 0.009(10) 0.015(10) 0.025(11)
C120 0.112(12) 0.048(9) 0.072(9) 0.003(7) -0.007(8) 0.010(9)
C121 0.093(12) 0.105(15) 0.078(9) -0.039(10) -0.015(9) 0.027(11)
C122 0.098(11) 0.066(11) 0.072(8) -0.028(8) 0.009(7) 0.022(9)
C123 0.122(16) 0.15(2) 0.087(12) -0.001(13) -0.012(11) -0.003(14)
C124 0.203(15) 0.179(15) 0.181(14) -0.061(12) 0.050(12) 0.061(12)
C125 0.079(10) 0.093(12) 0.059(8) -0.008(8) 0.015(7) -0.023(9)
C126 0.119(13) 0.085(12) 0.052(7) -0.009(8) 0.004(8) -0.014(10)
C127 0.079(9) 0.100(13) 0.053(7) 0.011(9) 0.003(6) -0.001(10)
C128 0.088(10) 0.115(15) 0.052(7) -0.015(9) -0.002(7) 0.011(10)
C129 0.073(9) 0.094(12) 0.051(7) -0.010(8) 0.021(6) 0.004(9)
C130 0.091(10) 0.083(11) 0.048(6) -0.009(7) 0.020(6) -0.005(8)
C131 0.083(9) 0.064(9) 0.070(8) 0.013(7) 0.018(7) -0.008(8)
C132 0.061(8) 0.054(8) 0.074(8) -0.002(7) 0.009(6) -0.013(7)
C133 0.070(8) 0.087(11) 0.087(9) 0.030(9) 0.016(7) 0.000(9)
C134 0.071(9) 0.086(12) 0.068(8) 0.006(8) 0.008(7) -0.017(8)
C135 0.080(9) 0.100(13) 0.052(7) 0.007(7) 0.009(7) -0.010(9)
C136 0.054(7) 0.116(14) 0.055(7) 0.009(8) 0.005(6) -0.015(8)
C137 0.073(9) 0.077(10) 0.052(6) 0.007(7) -0.002(6) -0.017(8)
C138 0.084(11) 0.160(19) 0.059(8) -0.003(10) 0.011(7) -0.026(12)
C139 0.100(13) 0.21(3) 0.074(9) -0.039(13) 0.029(9) -0.008(16)
C140 0.137(17) 0.15(2) 0.102(13) -0.013(13) 0.060(13) -0.040(16)
C141 0.127(18) 0.14(2) 0.22(3) -0.05(2) 0.123(19) -0.019(17)
C142 0.156(17) 0.117(17) 0.19(2) -0.066(15) 0.135(17) -0.035(15)
C143 0.159(17) 0.075(13) 0.144(16) -0.033(12) 0.072(13) 0.005(13)
C144 0.121(13) 0.052(9) 0.092(10) -0.010(8) 0.056(9) -0.012(9)
C145 0.140(15) 0.059(10) 0.098(11) -0.017(9) 0.050(11) -0.024(11)
C146 0.128(13) 0.073(11) 0.076(9) -0.006(8) 0.025(9) -0.046(10)
C147 0.076(9) 0.049(8) 0.059(7) 0.000(6) 0.013(6) -0.028(7)
C148 0.062(8) 0.085(11) 0.077(8) 0.000(8) 0.020(7) -0.020(8)
C149 0.093(11) 0.032(8) 0.140(14) 0.004(9) 0.043(10) 0.004(8)
C150 0.073(8) 0.065(9) 0.060(7) -0.018(7) 0.004(6) -0.008(7)
C151 0.132(14) 0.076(12) 0.094(11) 0.010(10) 0.024(10) -0.009(11)
C152 0.121(13) 0.114(16) 0.072(9) 0.012(10) 0.014(9) 0.020(12)
C153 0.085(10) 0.145(18) 0.067(8) -0.014(10) 0.002(7) 0.019(11)
C154 0.091(8) 0.38(3) 0.064(7) 0.038(12) -0.011(7) -0.060(13)
C155 0.103(9) 0.39(3) 0.078(7) 0.048(12) 0.002(7) -0.069(14)
C156 0.091(8) 0.39(3) 0.083(7) 0.051(12) -0.008(7) -0.065(13)
C157 0.061(8) 0.147(17) 0.073(9) -0.002(10) 0.006(7) 0.028(10)
C158 0.096(12) 0.17(2) 0.066(9) 0.026(11) -0.023(8) -0.021(13)
C159 0.107(13) 0.28(3) 0.059(9) -0.001(13) 0.007(9) -0.072(17)
C160 0.052(7) 0.090(11) 0.055(7) -0.009(7) -0.004(6) 0.009(7)
C161 0.054(7) 0.062(9) 0.099(10) -0.011(8) -0.006(7) 0.020(7)
C162 0.074(9) 0.065(9) 0.070(8) -0.003(7) 0.020(7) 0.027(8)
C163 0.063(8) 0.070(10) 0.069(8) -0.018(7) -0.001(6) 0.013(7)
C164 0.056(7) 0.078(10) 0.063(7) 0.010(7) 0.012(6) 0.010(7)
C165 0.065(8) 0.050(8) 0.068(7) 0.001(6) 0.013(6) 0.009(7)
C166 0.062(7) 0.052(8) 0.049(6) 0.001(6) 0.017(5) 0.007(6)
C167 0.053(7) 0.079(10) 0.055(7) -0.002(7) 0.003(5) 0.023(7)
C168 0.047(7) 0.077(10) 0.059(7) -0.003(7) 0.011(5) 0.010(7)
C169 0.071(8) 0.053(8) 0.056(6) 0.004(6) 0.003(6) 0.013(7)
C170 0.060(7) 0.053(8) 0.050(6) 0.003(6) 0.013(5) 0.017(6)
C171 0.051(6) 0.078(10) 0.047(6) 0.000(6) 0.009(5) 0.010(6)
C172 0.064(8) 0.081(11) 0.064(7) -0.018(7) 0.029(6) -0.024(8)
C173 0.079(9) 0.079(11) 0.054(7) -0.003(7) 0.011(7) -0.016(8)
C174 0.051(7) 0.115(13) 0.046(6) 0.007(7) 0.010(6) 0.011(8)
C175 0.073(10) 0.134(16) 0.052(7) 0.013(9) 0.030(7) 0.020(11)
C176 0.063(8) 0.115(14) 0.083(9) -0.036(11) 0.022(7) 0.011(10)
C177 0.075(8) 0.079(11) 0.068(7) -0.031(8) 0.017(6) -0.012(8)
C178 0.073(10) 0.148(16) 0.048(7) -0.016(10) -0.008(7) -0.005(10)
C179 0.037(7) 0.19(2) 0.062(8) -0.009(11) 0.002(6) 0.018(11)
C180 0.038(7) 0.109(13) 0.074(8) 0.008(9) 0.008(6) -0.004(8)
C181 0.080(6) 0.157(8) 0.128(7) -0.005(7) 0.003(6) -0.004(6)
C182 0.066(5) 0.162(8) 0.121(6) -0.001(7) 0.002(5) 0.004(6)
C183 0.063(5) 0.163(8) 0.115(6) -0.011(7) 0.013(5) -0.002(6)
C184 0.064(6) 0.163(8) 0.118(6) -0.012(7) 0.007(6) -0.004(6)
C185 0.094(7) 0.159(9) 0.154(8) 0.000(8) -0.014(7) 0.005(8)
C186 0.067(6) 0.170(8) 0.128(7) -0.020(7) 0.004(6) 0.000(7)
Cl1 0.122(4) 0.144(5) 0.091(3) -0.001(3) 0.013(3) -0.012(3)
O22 0.115(7) 0.143(9) 0.103(7) -0.001(7) 0.002(6) -0.013(7)
O23 0.142(8) 0.187(10) 0.121(7) -0.002(8) 0.032(7) -0.003(8)
O24 0.192(10) 0.158(10) 0.122(8) -0.013(8) 0.007(8) -0.012(9)
O25 0.147(9) 0.185(10) 0.133(8) 0.000(8) 0.011(7) 0.014(9)
Cl2 0.097(3) 0.182(6) 0.110(3) 0.040(4) 0.039(3) 0.039(4)
O26 0.158(9) 0.241(12) 0.161(9) 0.041(10) 0.039(8) 0.000(10)
O27 0.153(9) 0.217(11) 0.158(9) 0.042(9) 0.008(8) 0.039(9)
O28 0.103(7) 0.232(11) 0.179(9) 0.040(9) 0.031(7) 0.042(9)
O29 0.124(8) 0.215(12) 0.182(10) 0.017(10) 0.007(8) 0.007(10)
Cl3 0.220(7) 0.248(9) 0.125(4) -0.041(5) 0.056(5) 0.009(7)
O30 0.217(11) 0.272(13) 0.161(9) -0.077(10) 0.059(9) 0.034(11)
O31 0.267(12) 0.265(13) 0.180(10) -0.008(11) 0.062(10) -0.005(12)
O32 0.202(11) 0.273(13) 0.171(10) -0.049(10) 0.067(9) 0.028(12)
O33 0.244(11) 0.303(12) 0.209(10) -0.060(10) 0.053(10) 0.011(11)
Cl4 0.224(9) 0.269(11) 0.291(10) -0.073(9) 0.106(7) -0.003(8)
O34 0.239(14) 0.322(16) 0.359(15) -0.079(14) 0.107(12) -0.021(13)
O35 0.255(13) 0.318(16) 0.367(15) -0.104(14) 0.073(12) 0.022(13)
O36 0.248(13) 0.305(15) 0.337(15) -0.080(14) 0.121(12) 0.014(13)
O37 0.249(14) 0.321(15) 0.347(16) -0.090(15) 0.045(13) 0.019(13)
Cl5 0.125(5) 0.213(9) 0.499(15) -0.132(10) 0.110(8) -0.018(6)
O38 0.161(11) 0.242(14) 0.495(18) -0.121(15) 0.077(12) -0.017(12)
O39 0.186(11) 0.265(14) 0.512(19) -0.130(14) 0.088(13) -0.013(12)
O40 0.161(11) 0.259(14) 0.501(18) -0.108(14) 0.119(12) -0.015(12)
O41 0.180(12) 0.256(14) 0.512(18) -0.094(15) 0.091(13) -0.017(12)
Cl6 0.380(17) 0.246(15) 0.54(2) -0.120(14) -0.063(14) 0.025(15)
O42 0.385(19) 0.257(17) 0.56(3) -0.118(18) -0.063(16) 0.003(18)
O43 0.40(2) 0.266(17) 0.54(3) -0.117(18) -0.043(17) 0.009(18)
O44 0.388(19) 0.264(18) 0.55(3) -0.116(18) -0.040(17) 0.005(18)
O45 0.39(2) 0.262(17) 0.55(3) -0.119(18) -0.061(17) 0.009(19)

loop_
_atom_type_symbol
_atom_type_description
_atom_type_scat_dispersion_real
_atom_type_scat_dispersion_imag
_atom_type_scat_source
C C 0.0181 0.0091 'International Tables Vol C Tables 4.2.6.8 and 6.1.1.4'
H H 0.0000 0.0000 'International Tables Vol C Tables 4.2.6.8 and 6.1.1.4'
N N 0.0311 0.0180 'International Tables Vol C Tables 4.2.6.8 and 6.1.1.4'
O O 0.0492 0.0322 'International Tables Vol C Tables 4.2.6.8 and 6.1.1.4'
F F 0.0727 0.0534 'International Tables Vol C Tables 4.2.6.8 and 6.1.1.4'
Cl Cl 0.3639 0.7018 'International Tables Vol C Tables 4.2.6.8 and 6.1.1.4'
Zn Zn -1.5491 0.6778 'International Tables Vol C Tables 4.2.6.8 and 6.1.1.4'

loop_
_geom_angle_atom_site_label_1
_geom_angle_atom_site_label_2
_geom_angle_atom_site_label_3
_geom_angle
_geom_angle_site_symmetry_1
_geom_angle_site_symmetry_3
O13 Zn1 N1 94.3(4) . .
O13 Zn1 N8 93.1(4) . .
N1 Zn1 N8 167.0(4) . .
O13 Zn1 N7 169.3(4) . .
N1 Zn1 N7 96.2(4) . .
N8 Zn1 N7 77.0(4) . .
O13 Zn1 O5 92.9(4) . .
N1 Zn1 O5 75.6(4) . .
N8 Zn1 O5 114.6(4) . .
N7 Zn1 O5 87.7(4) . .
O13 Zn1 O1 90.8(4) . .
N1 Zn1 O1 73.9(4) . .
N8 Zn1 O1 95.3(4) . .
N7 Zn1 O1 94.0(3) . .
O5 Zn1 O1 149.5(3) . .
O14 Zn2 N3 94.4(4) . .
O14 Zn2 N6 93.0(4) . .
N3 Zn2 N6 164.3(4) . .
O14 Zn2 N2 168.8(4) . .
N3 Zn2 N2 76.2(4) . .
N6 Zn2 N2 97.6(4) . .
O14 Zn2 O11 93.4(4) . .
N3 Zn2 O11 118.7(3) . .
N6 Zn2 O11 74.6(4) . .
N2 Zn2 O11 86.1(4) . .
O14 Zn2 O7 91.5(4) . .
N3 Zn2 O7 93.6(3) . .
N6 Zn2 O7 72.3(4) . .
N2 Zn2 O7 95.0(4) . .
O11 Zn2 O7 146.8(3) . .
N13 Zn3 O21 93.3(3) . .
N13 Zn3 N11 166.7(5) . 2_656
O21 Zn3 N11 94.9(4) . 2_656
N13 Zn3 N12 76.3(4) . .
O21 Zn3 N12 169.4(3) . .
N11 Zn3 N12 95.7(4) 2_656 .
N13 Zn3 O15 114.2(3) . 2_656
O21 Zn3 O15 93.9(3) . 2_656
N11 Zn3 O15 75.7(4) 2_656 2_656
N12 Zn3 O15 88.6(4) . 2_656
N13 Zn3 O19 96.1(3) . 2_656
O21 Zn3 O19 90.8(4) . 2_656
N11 Zn3 O19 73.3(4) 2_656 2_656
N12 Zn3 O19 92.4(4) . 2_656
O15 Zn3 O19 148.9(3) 2_656 2_656
C6 O1 C7 115.4(10) . .
C6 O1 Zn1 115.3(8) . .
C7 O1 Zn1 128.1(7) . .
C15 O2 C14 113.5(10) . .
C16 O3 C17 118.1(12) . .
C19 O4 C18 114.7(10) . .
C27 O5 C26 111.7(10) . .
C27 O5 Zn1 116.9(8) . .
C26 O5 Zn1 124.9(9) . .
C68 O7 C69 113.5(9) . .
C68 O7 Zn2 118.4(8) . .
C69 O7 Zn2 124.6(6) . .
C77 O8 C76 105.7(15) . .
C78 O9 C79 118(2) . .
C80 O10 C81 117.2(18) . .
C89 O11 C88 109.2(12) . .
C89 O11 Zn2 118.1(8) . .
C88 O11 Zn2 124.8(8) . .
C130 O15 C131 111.4(10) . .
C130 O15 Zn3 116.3(8) . 2_656
C131 O15 Zn3 127.7(7) . 2_656
C138 O16 C139 111.8(13) . .
C141 O17 C140 109.6(17) . .
C142 O18 C143 114.6(13) . .
C151 O19 C150 112.4(11) . .
C151 O19 Zn3 119.2(9) . 2_656
C150 O19 Zn3 127.7(7) . 2_656
C1 N1 C5 117.5(12) . .
C1 N1 Zn1 119.5(10) . .
C5 N1 Zn1 120.8(9) . .
C42 N2 C38 121.1(13) . .
C42 N2 Zn2 113.8(8) . .
C38 N2 Zn2 125.1(10) . .
C43 N3 C47 120.4(11) . .
C43 N3 Zn2 117.2(8) . .
C47 N3 Zn2 122.1(9) . .
C54 N4 C51 122.9(13) . .
C55 N5 C54 124.4(13) . .
C67 N6 C63 117.4(10) . .
C67 N6 Zn2 122.9(8) . .
C63 N6 Zn2 118.7(9) . .
C100 N7 C104 119.1(11) . .
C100 N7 Zn1 125.5(9) . .
C104 N7 Zn1 115.4(8) . .
C109 N8 C105 118.9(10) . .
C109 N8 Zn1 124.6(8) . .
C105 N8 Zn1 116.2(8) . .
C116 N9 C113 123.8(12) . .
C117 N10 C116 129.7(13) . .
C125 N11 C129 118.7(11) . .
C125 N11 Zn3 124.2(10) . 2_656
C129 N11 Zn3 116.1(10) . 2_656
C166 N12 C162 121.4(11) . .
C166 N12 Zn3 116.0(8) . .
C162 N12 Zn3 122.4(9) . .
C167 N13 C171 119.7(9) . .
C167 N13 Zn3 116.6(7) . .
C171 N13 Zn3 123.5(7) . .
C175 N14 C178 122.7(15) . .
C179 N15 C178 126.7(16) . .
N1 C1 C2 124.0(15) . .
N1 C1 C27 115.2(12) . .
C2 C1 C27 120.8(15) . .
C3 C2 C1 120.8(15) . .
C2 C3 C4 115.5(13) . .
C2 C3 C28 129(2) . .
C4 C3 C28 115.3(19) . .
C3 C4 C5 122.3(16) . .
N1 C5 C4 119.6(15) . .
N1 C5 C6 115.2(12) . .
C4 C5 C6 125.2(15) . .
O1 C6 C5 109.8(12) . .
O1 C7 C8 110.2(10) . .
C9 C8 C13 118.9(11) . .
C9 C8 C7 119.8(11) . .
C13 C8 C7 121.3(10) . .
C8 C9 C10 121.2(12) . .
C11 C10 C9 120.8(13) . .
C10 C11 C12 118.3(14) . .
C10 C11 C14 122.1(14) . .
C12 C11 C14 119.4(14) . .
C13 C12 C11 120.0(14) . .
C8 C13 C12 120.7(12) . .
O2 C14 C11 105.8(10) . .
O2 C15 C16 112.1(12) . .
O3 C16 C15 115.3(17) . .
O3 C17 C18 114.9(14) . .
O4 C18 C17 107.2(11) . .
O4 C19 C20 105.9(11) . .
C21 C20 C25 119.9(14) . .
C21 C20 C19 123.0(15) . .
C25 C20 C19 117.0(16) . .
C20 C21 C22 120.0(14) . .
C21 C22 C23 118.7(13) . .
C24 C23 C22 121.7(14) . .
C24 C23 C26 121.8(15) . .
C22 C23 C26 116.5(14) . .
C23 C24 C25 120.0(16) . .
C24 C25 C20 119.0(15) . .
O5 C26 C23 110.7(11) . .
O5 C27 C1 107.0(12) . .
C29 C28 C3 169(3) . .
C28 C29 C30 175(2) . .
C31 C30 C35 120.0 . .
C31 C30 C29 118.5(13) . .
C35 C30 C29 120.9(13) . .
C32 C31 C30 120.0 . .
C31 C32 C33 120.0 . .
C36 C33 C34 122.3(12) . .
C36 C33 C32 117.5(12) . .
C34 C33 C32 120.0 . .
C33 C34 C35 120.0 . .
C34 C35 C30 120.0 . .
C37 C36 C33 172.2(19) . .
C36 C37 C39 177.6(18) . .
C39 C38 N2 120.5(13) . .
C38 C39 C40 120.9(12) . .
C38 C39 C37 114.8(13) . .
C40 C39 C37 124.4(13) . .
C41 C40 C39 114.8(14) . .
C42 C41 C40 125.3(12) . .
N2 C42 C41 117.2(11) . .
N2 C42 C43 115.5(12) . .
C41 C42 C43 127.2(11) . .
N3 C43 C44 121.6(12) . .
N3 C43 C42 117.0(11) . .
C44 C43 C42 121.4(13) . .
C43 C44 C45 120.9(14) . .
C46 C45 C44 116.8(13) . .
C45 C46 C47 122.2(12) . .
C45 C46 C48 123.1(12) . .
C47 C46 C48 114.5(13) . .
N3 C47 C46 118.1(13) . .
C49 C48 C53 118.5(12) . .
C49 C48 C46 117.3(13) . .
C53 C48 C46 124.1(12) . .
C48 C49 C50 119.2(14) . .
C51 C50 C49 117.1(13) . .
C52 C51 C50 123.0(13) . .
C52 C51 N4 115.4(15) . .
C50 C51 N4 121.5(13) . .
C53 C52 C51 119.1(15) . .
C52 C53 C48 122.9(13) . .
O6 C54 N5 125.4(12) . .
O6 C54 N4 123.8(14) . .
N5 C54 N4 110.8(15) . .
C56 C55 N5 115.2(15) . .
C56 C55 C60 119.9(13) . .
N5 C55 C60 124.8(14) . .
C55 C56 C57 121.4(16) . .
C58 C57 C56 120.9(16) . .
C58 C57 C61 120.8(14) . .
C56 C57 C61 117.7(17) . .
C59 C58 C57 116.6(14) . .
C58 C59 C60 121.9(17) . .
C58 C59 C62 120.9(16) . .
C60 C59 C62 117.2(18) . .
C55 C60 C59 119.2(17) . .
F2 C61 F3 103.9(12) . .
F2 C61 F1 106.3(15) . .
F3 C61 F1 108.3(16) . .
F2 C61 C57 111.1(16) . .
F3 C61 C57 110.5(15) . .
F1 C61 C57 116.0(14) . .
F5 C62 F6 113(2) . .
F5 C62 F4 102.6(14) . .
F6 C62 F4 106.9(15) . .
F5 C62 C59 110.9(17) . .
F6 C62 C59 117.0(15) . .
F4 C62 C59 105(2) . .
N6 C63 C64 120.4(13) . .
N6 C63 C89 117.9(11) . .
C64 C63 C89 121.8(13) . .
C65 C64 C63 119.8(13) . .
C64 C65 C66 119.5(12) . .
C64 C65 C90 115.8(15) . .
C66 C65 C90 124.0(16) . .
C67 C66 C65 116.5(14) . .
N6 C67 C66 126.1(13) . .
N6 C67 C68 116.5(10) . .
C66 C67 C68 117.2(14) . .
O7 C68 C67 106.8(11) . .
O7 C69 C70 108.3(11) . .
C71 C70 C75 123.0(15) . .
C71 C70 C69 121.5(11) . .
C75 C70 C69 115.5(15) . .
C72 C71 C70 115.2(14) . .
C73 C72 C71 122.4(17) . .
C72 C73 C74 119.6(17) . .
C72 C73 C76 118(2) . .
C74 C73 C76 122.8(19) . .
C75 C74 C73 122.2(17) . .
C74 C75 C70 117.5(17) . .
O8 C76 C73 106.2(16) . .
O8 C77 C78 102.4(19) . .
O9 C78 C77 112(3) . .
O9 C79 C80 116(2) . .
O10 C80 C79 111(2) . .
C82 C81 O10 111.8(15) . .
C83 C82 C87 121.2(19) . .
C83 C82 C81 122.7(18) . .
C87 C82 C81 116.1(19) . .
C82 C83 C84 121.1(18) . .
C83 C84 C85 120.9(19) . .
C86 C85 C84 115.1(17) . .
C86 C85 C88 121.4(14) . .
C84 C85 C88 123.1(17) . .
C87 C86 C85 124.4(15) . .
C86 C87 C82 117.2(18) . .
O11 C88 C85 109.5(13) . .
O11 C89 C63 106.0(12) . .
C91 C90 C65 173(2) . .
C90 C91 C92 174(2) . .
C91 C92 C93 125.8(13) . .
C91 C92 C97 113.5(13) . .
C93 C92 C97 120.0 . .
C92 C93 C94 120.0 . .
C93 C94 C95 120.0 . .
C96 C95 C94 120.0 . .
C96 C95 C98 120.0(11) . .
C94 C95 C98 119.9(11) . .
C95 C96 C97 120.0 . .
C96 C97 C92 120.0 . .
C99 C98 C95 176.6(18) . .
C98 C99 C101 174.2(18) . .
N7 C100 C101 122.9(12) . .
C100 C101 C102 119.3(12) . .
C100 C101 C99 119.0(15) . .
C102 C101 C99 121.7(14) . .
C103 C102 C101 114.2(13) . .
C102 C103 C104 124.3(13) . .
N7 C104 C103 120.1(11) . .
N7 C104 C105 115.6(11) . .
C103 C104 C105 124.0(11) . .
N8 C105 C106 119.6(12) . .
N8 C105 C104 115.8(10) . .
C106 C105 C104 124.7(12) . .
C107 C106 C105 120.1(12) . .
C106 C107 C108 120.7(11) . .
C109 C108 C107 116.1(12) . .
C109 C108 C110 119.9(12) . .
C107 C108 C110 124.0(11) . .
N8 C109 C108 124.6(12) . .
C111 C110 C115 118.2(12) . .
C111 C110 C108 121.4(11) . .
C115 C110 C108 120.3(12) . .
C110 C111 C112 122.7(12) . .
C113 C112 C111 118.8(13) . .
C114 C113 N9 117.9(13) . .
C114 C113 C112 120.3(13) . .
N9 C113 C112 121.8(13) . .
C113 C114 C115 118.5(13) . .
C110 C115 C114 121.0(13) . .
O12 C116 N9 125.8(14) . .
O12 C116 N10 121.8(15) . .
N9 C116 N10 112.4(12) . .
N10 C117 C122 117.4(15) . .
N10 C117 C118 122.7(15) . .
C122 C117 C118 119.9(15) . .
C119 C118 C117 121.2(16) . .
C118 C119 C120 121.8(19) . .
C118 C119 C123 120(2) . .
C120 C119 C123 118(2) . .
C119 C120 C121 115.2(15) . .
C122 C121 C120 123.7(16) . .
C122 C121 C124 122(2) . .
C120 C121 C124 114(2) . .
C121 C122 C117 118.0(17) . .
F8 C123 C119 117.8(17) . .
F8 C123 F7 99.9(17) . .
C119 C123 F7 120(2) . .
F8 C123 F9 101.5(18) . .
C119 C123 F9 117.0(19) . .
F7 C123 F9 97.0(14) . .
F11 C124 F12 110(2) . .
F11 C124 C121 117(2) . .
F12 C124 C121 118(3) . .
F11 C124 F10 102(3) . .
F12 C124 F10 97(2) . .
C121 C124 F10 109(3) . .
N11 C125 C126 125.4(15) . .
N11 C125 C151 114.7(12) . .
C126 C125 C151 119.7(16) . .
C125 C126 C127 118.8(16) . .
C126 C127 C128 120.9(12) . .
C126 C127 C152 123.5(16) . .
C128 C127 C152 115.4(15) . .
C127 C128 C129 116.2(15) . .
N11 C129 C128 119.5(15) . .
N11 C129 C130 121.1(12) . .
C128 C129 C130 119.4(14) . .
O15 C130 C129 107.1(11) . .
C132 C131 O15 110.2(11) . .
C137 C132 C133 118.6(12) . .
C137 C132 C131 118.9(11) . .
C133 C132 C131 122.5(12) . .
C132 C133 C134 119.5(13) . .
C135 C134 C133 120.9(12) . .
C134 C135 C136 122.0(12) . .
C134 C135 C138 120.2(12) . .
C136 C135 C138 117.6(13) . .
C135 C136 C137 116.4(12) . .
C132 C137 C136 122.3(11) . .
O16 C138 C135 109.2(12) . .
C140 C139 O16 109.4(16) . .
C139 C140 O17 110.9(18) . .
O17 C141 C142 112.3(18) . .
O18 C142 C141 111.7(15) . .
O18 C143 C144 110.9(12) . .
C145 C144 C149 120.0 . .
C145 C144 C143 116.4(12) . .
C149 C144 C143 123.1(12) . .
C146 C145 C144 120.0 . .
C145 C146 C147 120.0 . .
C146 C147 C148 120.0 . .
C146 C147 C150 119.2(7) . .
C148 C147 C150 120.8(7) . .
C147 C148 C149 120.0 . .
C148 C149 C144 120.0 . .
O19 C150 C147 110.9(9) . .
O19 C151 C125 108.0(12) . .
C153 C152 C127 177.4(19) . .
C152 C153 C154 178(2) . .
C155 C154 C159 120.0 . .
C155 C154 C153 118.2(9) . .
C159 C154 C153 121.5(10) . .
C156 C155 C154 120.0 . .
C155 C156 C157 120.0 . .
C160 C157 C156 118.2(9) . .
C160 C157 C158 121.8(9) . .
C156 C157 C158 120.0 . .
C159 C158 C157 120.0 . .
C158 C159 C154 120.0 . .
C161 C160 C157 176.5(17) . .
C160 C161 C163 171.8(16) . .
N12 C162 C163 119.3(12) . .
C164 C163 C162 120.1(12) . .
C164 C163 C161 123.4(12) . .
C162 C163 C161 116.3(12) . .
C165 C164 C163 118.4(12) . .
C164 C165 C166 119.6(11) . .
N12 C166 C165 120.9(11) . .
N12 C166 C167 114.7(10) . .
C165 C166 C167 124.4(10) . .
N13 C167 C168 121.5(10) . .
N13 C167 C166 116.2(10) . .
C168 C167 C166 122.2(11) . .
C167 C168 C169 119.4(11) . .
C168 C169 C170 118.6(11) . .
C171 C170 C169 117.5(10) . .
C171 C170 C172 121.6(11) . .
C169 C170 C172 120.8(10) . .
N13 C171 C170 123.1(11) . .
C177 C172 C173 119.8(12) . .
C177 C172 C170 119.1(14) . .
C173 C172 C170 121.0(12) . .
C174 C173 C172 119.7(14) . .
C173 C174 C175 120.1(14) . .
C176 C175 N14 119.9(17) . .
C176 C175 C174 120.3(14) . .
N14 C175 C174 119.6(16) . .
C175 C176 C177 121.5(17) . .
C172 C177 C176 118.5(16) . .
O20 C178 N14 127.2(14) . .
O20 C178 N15 121.1(19) . .
N14 C178 N15 111.6(17) . .
N15 C179 C180 122.3(10) . .
N15 C179 C184 117.7(10) . .
C180 C179 C184 120.0 . .
C179 C180 C181 120.0 . .
C182 C181 C180 120.0 . .
C182 C181 C185 122.4(12) . .
C180 C181 C185 117.5(12) . .
C183 C182 C181 120.0 . .
C184 C183 C182 120.0 . .
C184 C183 C186 117.8(13) . .
C182 C183 C186 121.8(13) . .
C183 C184 C179 120.0 . .
F16 C185 F18 106(2) . .
F16 C185 F17 99(2) . .
F18 C185 F17 85.7(17) . .
F16 C185 C181 124(2) . .
F18 C185 C181 116(2) . .
F17 C185 C181 118.6(19) . .
F15 C186 F13 123(2) . .
F15 C186 F14 103.7(17) . .
F13 C186 F14 100.5(15) . .
F15 C186 C183 112.4(18) . .
F13 C186 C183 111.1(17) . .
F14 C186 C183 102.5(16) . .
O24 Cl1 O22 113.5(9) . .
O24 Cl1 O25 101.8(9) . .
O22 Cl1 O25 110.1(8) . .
O24 Cl1 O23 111.6(9) . .
O22 Cl1 O23 111.8(7) . .
O25 Cl1 O23 107.4(9) . .
O28 Cl2 O26 118.6(10) . .
O28 Cl2 O29 105.8(11) . .
O26 Cl2 O29 107.7(11) . .
O28 Cl2 O27 110.2(10) . .
O26 Cl2 O27 107.0(10) . .
O29 Cl2 O27 106.9(9) . .
O32 Cl3 O33 104.4(10) . .
O32 Cl3 O30 118.3(13) . .
O33 Cl3 O30 121.0(12) . .
O32 Cl3 O31 118.3(14) . .
O33 Cl3 O31 89.5(12) . .
O30 Cl3 O31 102.5(10) . .
O36 Cl4 O37 100.3(14) . .
O36 Cl4 O35 133.9(17) . .
O37 Cl4 O35 92.7(13) . .
O36 Cl4 O34 120.3(16) . .
O37 Cl4 O34 91.4(14) . .
O35 Cl4 O34 103.2(12) . .
O40 Cl5 O41 107.7(17) . .
O40 Cl5 O38 121.0(14) . .
O41 Cl5 O38 109.2(13) . .
O40 Cl5 O39 112.3(14) . .
O41 Cl5 O39 96.0(13) . .
O38 Cl5 O39 107.7(15) . .
O44 Cl6 O45 100(2) . .
O44 Cl6 O42 111(2) . .
O45 Cl6 O42 115.2(19) . .
O44 Cl6 O43 110(2) . .
O45 Cl6 O43 111(2) . .
O42 Cl6 O43 110.0(19) . .

loop_
_geom_bond_atom_site_label_1
_geom_bond_atom_site_label_2
_geom_bond_distance
_geom_bond_site_symmetry_2
Zn1 O13 2.066(9) .
Zn1 N1 2.074(10) .
Zn1 N8 2.086(9) .
Zn1 N7 2.133(11) .
Zn1 O5 2.177(9) .
Zn1 O1 2.248(9) .
Zn2 O14 2.007(10) .
Zn2 N3 2.085(10) .
Zn2 N6 2.089(9) .
Zn2 N2 2.184(11) .
Zn2 O11 2.252(8) .
Zn2 O7 2.258(8) .
Zn3 N13 2.074(8) .
Zn3 O21 2.089(8) .
Zn3 N11 2.101(9) 2_656
Zn3 N12 2.152(10) .
Zn3 O15 2.161(10) 2_656
Zn3 O19 2.216(10) 2_656
F1 C61 1.34(2) .
F2 C61 1.307(17) .
F3 C61 1.333(16) .
F4 C62 1.44(2) .
F5 C62 1.31(2) .
F6 C62 1.33(3) .
F7 C123 1.39(2) .
F8 C123 1.34(2) .
F9 C123 1.44(2) .
F10 C124 1.49(4) .
F11 C124 1.27(3) .
F12 C124 1.30(3) .
F13 C186 1.29(2) .
F14 C186 1.48(2) .
F15 C186 1.17(2) .
F16 C185 1.26(2) .
F17 C185 1.40(3) .
F18 C185 1.38(3) .
O1 C6 1.385(15) .
O1 C7 1.450(14) .
O2 C15 1.402(15) .
O2 C14 1.452(15) .
O3 C16 1.35(2) .
O3 C17 1.401(16) .
O4 C19 1.377(16) .
O4 C18 1.453(15) .
O5 C27 1.417(17) .
O5 C26 1.420(15) .
O6 C54 1.194(19) .
O7 C68 1.417(14) .
O7 C69 1.458(13) .
O8 C77 1.40(2) .
O8 C76 1.46(2) .
O9 C78 1.36(4) .
O9 C79 1.40(3) .
O10 C80 1.41(2) .
O10 C81 1.48(3) .
O11 C89 1.399(15) .
O11 C88 1.407(17) .
O12 C116 1.194(15) .
O15 C130 1.441(13) .
O15 C131 1.505(15) .
O15 Zn3 2.161(10) 2_656
O16 C138 1.382(19) .
O16 C139 1.482(17) .
O17 C141 1.28(2) .
O17 C140 1.43(2) .
O18 C142 1.391(16) .
O18 C143 1.44(2) .
O19 C151 1.430(16) .
O19 C150 1.469(14) .
O19 Zn3 2.216(10) 2_656
O20 C178 1.17(2) .
N1 C1 1.313(17) .
N1 C5 1.323(17) .
N2 C42 1.345(14) .
N2 C38 1.362(15) .
N3 C43 1.320(16) .
N3 C47 1.381(14) .
N4 C54 1.427(16) .
N4 C51 1.470(17) .
N5 C55 1.346(15) .
N5 C54 1.393(18) .
N6 C67 1.329(16) .
N6 C63 1.354(15) .
N7 C100 1.293(15) .
N7 C104 1.348(15) .
N8 C109 1.337(15) .
N8 C105 1.365(15) .
N9 C116 1.363(18) .
N9 C113 1.382(16) .
N10 C117 1.359(17) .
N10 C116 1.404(17) .
N11 C125 1.301(19) .
N11 C129 1.312(18) .
N11 Zn3 2.101(9) 2_656
N12 C166 1.318(14) .
N12 C162 1.332(15) .
N13 C167 1.347(15) .
N13 C171 1.358(13) .
N14 C175 1.355(17) .
N14 C178 1.40(2) .
N15 C179 1.365(16) .
N15 C178 1.434(17) .
C1 C2 1.362(18) .
C1 C27 1.56(2) .
C2 C3 1.34(2) .
C3 C4 1.36(2) .
C3 C28 1.412(18) .
C4 C5 1.400(19) .
C5 C6 1.51(2) .
C7 C8 1.523(16) .
C8 C9 1.361(16) .
C8 C13 1.365(16) .
C9 C10 1.402(18) .
C10 C11 1.338(19) .
C11 C12 1.421(18) .
C11 C14 1.525(18) .
C12 C13 1.386(17) .
C15 C16 1.46(2) .
C17 C18 1.52(2) .
C19 C20 1.549(19) .
C20 C21 1.36(2) .
C20 C25 1.43(2) .
C21 C22 1.386(18) .
C22 C23 1.416(19) .
C23 C24 1.33(2) .
C23 C26 1.462(19) .
C24 C25 1.39(2) .
C28 C29 1.180(16) .
C29 C30 1.504(14) .
C30 C31 1.3900 .
C30 C35 1.3900 .
C31 C32 1.3900 .
C32 C33 1.3900 .
C33 C36 1.378(17) .
C33 C34 1.3900 .
C34 C35 1.3900 .
C36 C37 1.223(19) .
C37 C39 1.440(18) .
C38 C39 1.353(19) .
C39 C40 1.393(17) .
C40 C41 1.374(16) .
C41 C42 1.348(17) .
C42 C43 1.454(16) .
C43 C44 1.386(16) .
C44 C45 1.430(18) .
C45 C46 1.323(19) .
C46 C47 1.456(17) .
C46 C48 1.510(17) .
C48 C49 1.401(17) .
C48 C53 1.41(2) .
C49 C50 1.420(18) .
C50 C51 1.38(2) .
C51 C52 1.378(19) .
C52 C53 1.301(17) .
C55 C56 1.33(2) .
C55 C60 1.41(2) .
C56 C57 1.458(19) .
C57 C58 1.41(2) .
C57 C61 1.49(2) .
C58 C59 1.41(2) .
C59 C60 1.443(18) .
C59 C62 1.46(3) .
C63 C64 1.401(18) .
C63 C89 1.56(2) .
C64 C65 1.37(2) .
C65 C66 1.399(19) .
C65 C90 1.50(2) .
C66 C67 1.354(17) .
C67 C68 1.526(18) .
C69 C70 1.50(2) .
C70 C71 1.397(19) .
C70 C75 1.401(17) .
C71 C72 1.39(2) .
C72 C73 1.35(2) .
C73 C74 1.37(3) .
C73 C76 1.62(3) .
C74 C75 1.34(2) .
C77 C78 1.51(3) .
C79 C80 1.42(3) .
C81 C82 1.47(3) .
C82 C83 1.32(2) .
C82 C87 1.45(2) .
C83 C84 1.35(2) .
C84 C85 1.42(2) .
C85 C86 1.42(2) .
C85 C88 1.49(2) .
C86 C87 1.29(2) .
C90 C91 1.19(2) .
C91 C92 1.352(16) .
C92 C93 1.3900 .
C92 C97 1.3900 .
C93 C94 1.3900 .
C94 C95 1.3900 .
C95 C96 1.3900 .
C95 C98 1.420(17) .
C96 C97 1.3900 .
C98 C99 1.21(2) .
C99 C101 1.46(2) .
C100 C101 1.391(18) .
C101 C102 1.429(19) .
C102 C103 1.342(17) .
C103 C104 1.362(16) .
C104 C105 1.448(17) .
C105 C106 1.400(16) .
C106 C107 1.345(16) .
C107 C108 1.420(17) .
C108 C109 1.357(16) .
C108 C110 1.473(17) .
C110 C111 1.342(17) .
C110 C115 1.360(16) .
C111 C112 1.405(18) .
C112 C113 1.400(18) .
C113 C114 1.340(19) .
C114 C115 1.462(19) .
C117 C122 1.364(19) .
C117 C118 1.388(19) .
C118 C119 1.34(2) .
C119 C120 1.36(2) .
C119 C123 1.39(3) .
C120 C121 1.44(2) .
C121 C122 1.34(2) .
C121 C124 1.47(3) .
C125 C126 1.311(18) .
C125 C151 1.58(2) .
C126 C127 1.33(2) .
C127 C128 1.37(2) .
C127 C152 1.484(18) .
C128 C129 1.454(17) .
C129 C130 1.46(2) .
C131 C132 1.434(16) .
C132 C137 1.381(17) .
C132 C133 1.387(17) .
C133 C134 1.410(18) .
C134 C135 1.363(18) .
C135 C136 1.377(17) .
C135 C138 1.537(19) .
C136 C137 1.441(17) .
C139 C140 1.43(3) .
C141 C142 1.53(3) .
C143 C144 1.463(17) .
C144 C145 1.3900 .
C144 C149 1.3900 .
C145 C146 1.3900 .
C146 C147 1.3900 .
C147 C148 1.3900 .
C147 C150 1.484(13) .
C148 C149 1.3900 .
C152 C153 1.165(16) .
C153 C154 1.472(13) .
C154 C155 1.3900 .
C154 C159 1.3900 .
C155 C156 1.3900 .
C156 C157 1.3900 .
C157 C160 1.387(13) .
C157 C158 1.3900 .
C158 C159 1.3900 .
C160 C161 1.194(16) .
C161 C163 1.518(17) .
C162 C163 1.395(18) .
C163 C164 1.375(17) .
C164 C165 1.363(16) .
C165 C166 1.386(16) .
C166 C167 1.466(15) .
C167 C168 1.397(16) .
C168 C169 1.406(15) .
C169 C170 1.441(16) .
C170 C171 1.383(14) .
C170 C172 1.462(17) .
C172 C177 1.394(18) .
C172 C173 1.43(2) .
C173 C174 1.379(16) .
C174 C175 1.43(2) .
C175 C176 1.33(2) .
C176 C177 1.444(18) .
C179 C180 1.3900 .
C179 C184 1.3900 .
C180 C181 1.3900 .
C181 C182 1.3900 .
C181 C185 1.41(3) .
C182 C183 1.3900 .
C183 C184 1.3900 .
C183 C186 1.55(2) .
Cl1 O24 1.415(12) .
Cl1 O22 1.461(10) .
Cl1 O25 1.492(12) .
Cl1 O23 1.505(12) .
Cl2 O28 1.369(11) .
Cl2 O26 1.430(12) .
Cl2 O29 1.441(14) .
Cl2 O27 1.535(13) .
Cl3 O32 1.375(13) .
Cl3 O33 1.411(14) .
Cl3 O30 1.514(14) .
Cl3 O31 1.600(15) .
Cl4 O36 1.377(14) .
Cl4 O37 1.539(17) .
Cl4 O35 1.538(15) .
Cl4 O34 1.598(15) .
Cl5 O40 1.371(14) .
Cl5 O41 1.459(16) .
Cl5 O38 1.484(15) .
Cl5 O39 1.561(16) .
Cl6 O44 1.438(14) .
Cl6 O45 1.462(14) .
Cl6 O42 1.512(14) .
Cl6 O43 1.563(14) .
